data_1573130
loop_
_publ_author_name
'Wu, Weikang'
'Rajeshkumar, Thayalan'
'Zhu, Shan'
'Chai, Fuxiang'
'Hong, Dongjing'
'Huang, Zeming'
'Yuan, Qingbing'
'Maron, Laurent'
'Wang, Shaowu'

_publ_section_title
;
 Rare-earth metal complexes bearing electrophilic and nucleophilic carbon
 centres and their unique reactivity patterns towards pyridine
 derivatives.
;
_journal_issue 48
_journal_name_full 'Chemical science'
_journal_page_first 20315
_journal_page_last 20327
_journal_paper_doi 10.1039/d4sc04197f
_journal_volume 15
_journal_year 2024
_chemical_formula_moiety 'C60 H83 N6 Si Yb'
_chemical_formula_sum 'C60 H83 N6 Si Yb'
_chemical_formula_weight 1089.45
_space_group_crystal_system triclinic
_space_group_IT_number 2
_space_group_name_Hall '-P 1'
_space_group_name_H-M_alt 'P -1'
_atom_sites_solution_hydrogens mixed
_atom_sites_solution_primary iterative
_audit_creation_date 2024-04-16
_audit_creation_method
;
Olex2 1.5
(compiled 2023.08.24 svn.re1ec1418 for OlexSys, GUI svn.r6817)
;
_audit_update_record
;
2024-05-29 deposited with the CCDC.	2024-11-12 downloaded from the CCDC.
;
_cell_angle_alpha 72.565(5)
_cell_angle_beta 84.873(5)
_cell_angle_gamma 70.974(5)
_cell_formula_units_Z 2
_cell_length_a 13.372(5)
_cell_length_b 13.624(6)
_cell_length_c 18.823(8)
_cell_measurement_reflns_used 9509
_cell_measurement_temperature 300
_cell_measurement_theta_max 22.29
_cell_measurement_theta_min 2.26
_cell_volume 3093(2)
_computing_cell_refinement 'SAINT V8.40B (?, 2016)'
_computing_data_collection 'Bruker SMART APEX II diffractometer'
_computing_data_reduction 'SAINT V8.40B (?, 2016)'
_computing_molecular_graphics 'Olex2 1.5 (Dolomanov et al., 2009)'
_computing_publication_material 'Olex2 1.5 (Dolomanov et al., 2009)'
_computing_structure_refinement 'SHELXL 2018/3 (Sheldrick, 2015)'
_computing_structure_solution 'olex2.solve 1.5 (Bourhis et al., 2015)'
_diffrn_ambient_temperature 300
_diffrn_detector_area_resol_mean 7.9
_diffrn_detector_type 'CCD area detector'
_diffrn_measured_fraction_theta_full 0.998
_diffrn_measured_fraction_theta_max 0.992
_diffrn_measurement_device 'three-circle diffractometer'
_diffrn_measurement_device_type 'Bruker APEX-II CCD'
_diffrn_measurement_method '\f and \w scans'
_diffrn_radiation_type MoK\a
_diffrn_radiation_wavelength 0.71073
_diffrn_reflns_av_R_equivalents 0.0543
_diffrn_reflns_av_unetI/netI 0.0716
_diffrn_reflns_Laue_measured_fraction_full 0.998
_diffrn_reflns_Laue_measured_fraction_max 0.992
_diffrn_reflns_limit_h_max 16
_diffrn_reflns_limit_h_min -16
_diffrn_reflns_limit_k_max 16
_diffrn_reflns_limit_k_min -16
_diffrn_reflns_limit_l_max 22
_diffrn_reflns_limit_l_min -22
_diffrn_reflns_number 30465
_diffrn_reflns_point_group_measured_fraction_full 0.998
_diffrn_reflns_point_group_measured_fraction_max 0.992
_diffrn_reflns_theta_full 25.242
_diffrn_reflns_theta_max 25.398
_diffrn_reflns_theta_min 1.134
_diffrn_standards_number 0
_exptl_absorpt_coefficient_mu 1.570
_exptl_absorpt_correction_T_max 0.7451
_exptl_absorpt_correction_T_min 0.3587
_exptl_absorpt_correction_type multi-scan
_exptl_absorpt_process_details
;
SADABS-2016/2 (Bruker,2016/2) was used for absorption correction.
wR2(int) was 0.1214 before and 0.0543 after correction.
The Ratio of minimum to maximum transmission is 0.4814.
The \l/2 correction factor is Not present.
;
_exptl_crystal_colour 'clear yellowish yellow'
_exptl_crystal_colour_lustre clear
_exptl_crystal_colour_modifier yellowish
_exptl_crystal_colour_primary yellow
_exptl_crystal_density_diffrn 1.170
_exptl_crystal_description block
_exptl_crystal_F_000 1138
_exptl_crystal_recrystallization_method
'The crystals were growth by means of evaporation of a mixture of n-hexane and toluene at RT.'
_exptl_crystal_size_max 0.18
_exptl_crystal_size_mid 0.15
_exptl_crystal_size_min 0.13
_refine_diff_density_max 2.016
_refine_diff_density_min -1.473
_refine_diff_density_rms 0.099
_refine_ls_extinction_method none
_refine_ls_goodness_of_fit_ref 1.073
_refine_ls_hydrogen_treatment constr
_refine_ls_matrix_type full
_refine_ls_number_parameters 1037
_refine_ls_number_reflns 11303
_refine_ls_number_restraints 1468
_refine_ls_restrained_S_all 1.042
_refine_ls_R_factor_all 0.1066
_refine_ls_R_factor_gt 0.0674
_refine_ls_shift/su_max 0.001
_refine_ls_shift/su_mean 0.000
_refine_ls_structure_factor_coef Fsqd
_refine_ls_weighting_details 'w=1/[\s^2^(Fo^2^)+(0.0727P)^2^+7.4951P] where P=(Fo^2^+2Fc^2^)/3'
_refine_ls_weighting_scheme calc
_refine_ls_wR_factor_gt 0.1522
_refine_ls_wR_factor_ref 0.1698
_reflns_Friedel_coverage 0.000
_reflns_number_gt 7847
_reflns_number_total 11303
_reflns_threshold_expression 'I > 2\s(I)'
_cod_data_source_file d4sc04197f3.cif
_cod_data_source_block 2b
_cod_depositor_comments 'Adding full bibliography for 1573095--1573138.cif.'
_cod_database_code 1573130
_shelx_shelxl_version_number 2018/3
_shelx_space_group_comment
;
The symmetry employed for this shelxl refinement is uniquely defined
by the following loop, which should always be used as a source of
symmetry information in preference to the above space-group names.
They are only intended as comments.
;
_shelx_estimated_absorpt_t_max 0.822
_shelx_estimated_absorpt_t_min 0.765
_exptl_crystal_mounting_method
'Crystals were removed from the crystallisation vial and immediately coated with polybutenes oil (CAS: 9003-29-6) on a glass slide. A suitable single crystal coated with polybutenes oil as less as possible was sealed in capillary tube filled with argon. The capillary tube with single crystal was mounted on copper pin with solid paraffin.'
_olex2_refinement_description
;
1. Fixed Uiso
 At 1.2 times of:
  All C(H) groups, All C(H,H) groups, All C(H,H,H,H) groups
 At 1.5 times of:
  All C(H,H,H) groups
2. Shared sites
{C9, C9A}
3. Restrained distances
 Si1-C57 \\sim Si1-C58 \\sim Si1-C59 \\sim Si1-C60
 with sigma of 0.02
 C57-C58 \\sim C57-C59 \\sim C57-C60 \\sim C58-C59 \\sim C58-C60 \\sim C59-C60
 with sigma of 0.02
 Yb1-C57 \\sim Yb1-C57A \\sim Yb1-C57B
 with sigma of 0.02
 N1-C8A \\sim N1-C8
 with sigma of 0.02
 C3A-C2 \\sim C3-C2
 with sigma of 0.02
4. Restrained planarity
 C20, C18, C17, C21, C19, C22, N3, C26
 with sigma of 0.1
 C22A, C18A, C19A, C21A, C17A, C20A, C26A, C23A, N3
 with sigma of 0.1
 C5A, C3A, C8A, C6A, C4A, C7A, C2, N1
 with sigma of 0.1
 C5, C3, C8, C6, C4, C7, N1, C2
 with sigma of 0.1
5. Uiso/Uaniso restraints and constraints
Si1 \\sim C57 \\sim C58 \\sim C59 \\sim C60 \\sim Si1A \\sim C57A \\sim C58A
\\sim C59A \\sim C60A \\sim Si1B \\sim C57B \\sim C58B \\sim C59B \\sim C60B:
within 2A with sigma of 0.01 and sigma for terminal atoms of 0.02 within 2A
N5 \\sim C38 \\sim C39 \\sim C40 \\sim C41 \\sim C42 \\sim C43 \\sim N5A \\sim
C38A \\sim C39A \\sim C40A \\sim C41A \\sim C42A \\sim C43A \\sim C37 \\sim C17
\\sim C18 \\sim C19 \\sim C20 \\sim C21 \\sim C22 \\sim C23 \\sim C24 \\sim C25
\\sim C26 \\sim C27 \\sim C28 \\sim C17A \\sim C18A \\sim C19A \\sim C20A \\sim
C21A \\sim C22A \\sim C23A \\sim C24A \\sim C25A \\sim C26A \\sim C27A \\sim
C28A \\sim N3 \\sim C3 \\sim C4 \\sim C5 \\sim C6 \\sim C7 \\sim C8 \\sim C3A
\\sim C4A \\sim C5A \\sim C6A \\sim C7A \\sim C8A \\sim C2 \\sim N2 \\sim C9
\\sim C10 \\sim C11 \\sim C12 \\sim C13 \\sim C14 \\sim C15 \\sim N2A \\sim C9A
\\sim C10A \\sim C11A \\sim C12A \\sim C13A \\sim C14A \\sim C15A \\sim N1
\\sim C51 \\sim C52 \\sim C53 \\sim C52A \\sim C53A: within 2A with sigma of
0.01 and sigma for terminal atoms of 0.02 within 2A
Uanis(C9) = Uanis(C9A)
6. Same fragment restrains
{N1, N2A, C9A, C10A, C11A, C12A, C13A, C14A, C15A} sigma for 1-2: 0.02, 1-3:
0.04
as in
{N1, N2, C9, C10, C11, C12, C13, C14, C15}
{Si1A, C57A, C58A, C59A, C60A} sigma for 1-2: 0.02, 1-3: 0.04
{Si1B, C57B, C58B, C59B, C60B} sigma for 1-2: 0.02, 1-3: 0.04
as in
{Si1, C57, C58, C59, C60}
{C3A, C4A, C5A, C6A, C7A, C8A} sigma for 1-2: 0.02, 1-3: 0.04
as in
{C3, C4, C5, C6, C7, C8}
{N3, C17A, C18A, C19A, C20A, C21A, C22A, C23A, C24A, C25A, C26A, C27A, C28A}
sigma for 1-2: 0.02, 1-3: 0.04
as in
{N3, C17, C18, C19, C20, C21, C22, C23, C24, C25, C26, C27, C28}
{C37, N5A, C38A, C39A, C40A, C41A, C42A, C43A} sigma for 1-2: 0.02, 1-3: 0.04
as in
{C37, N5, C38, C39, C40, C41, C42, C43}
{C51, C52A, C53A} sigma for 1-2: 0.02, 1-3: 0.04
as in
{C51, C52, C53}
7. Others
 1*[Sof(Si1)+Sof(C57)+Sof(H57A)+Sof(H57B)+Sof(C58)+Sof(H58A)+Sof(H58B)+
 Sof(H58C)+Sof(C59)+Sof(H59A)+Sof(H59B)+Sof(H59C)+Sof(C60)+Sof(H60A)+Sof(H60B)+
 Sof(H60C)]+1*[Sof(Si1A)+Sof(C57A)+Sof(H57C)+Sof(H57D)+Sof(C58A)+Sof(H58D)+
 Sof(H58E)+Sof(H58F)+Sof(C59A)+Sof(H59D)+Sof(H59E)+Sof(H59F)+Sof(C60A)+
 Sof(H60D)+Sof(H60E)+Sof(H60F)]+1*[Sof(Si1B)+Sof(C57B)+Sof(H57E)+Sof(H57F)+
 Sof(C58B)+Sof(H58G)+Sof(H58H)+Sof(H58I)+Sof(C59B)+Sof(H59G)+Sof(H59H)+
 Sof(H59I)+Sof(C60B)+Sof(H60G)+Sof(H60H)+Sof(H60I)]=1 with esd of 0
 Sof(Si1)=Sof(C57)=Sof(H57A)=Sof(H57B)=Sof(C58)=Sof(H58A)=Sof(H58B)=Sof(H58C)=
 Sof(C59)=Sof(H59A)=Sof(H59B)=Sof(H59C)=Sof(C60)=Sof(H60A)=Sof(H60B)=Sof(H60C)=
 FVAR(1)
 Sof(Si1A)=Sof(C57A)=Sof(H57C)=Sof(H57D)=Sof(C58A)=Sof(H58D)=Sof(H58E)=
 Sof(H58F)=Sof(C59A)=Sof(H59D)=Sof(H59E)=Sof(H59F)=Sof(C60A)=Sof(H60D)=
 Sof(H60E)=Sof(H60F)=FVAR(2)
 Sof(Si1B)=Sof(C57B)=Sof(H57E)=Sof(H57F)=Sof(C58B)=Sof(H58G)=Sof(H58H)=
 Sof(H58I)=Sof(C59B)=Sof(H59G)=Sof(H59H)=Sof(H59I)=Sof(C60B)=Sof(H60G)=
 Sof(H60H)=Sof(H60I)=FVAR(3)
 Sof(N2A)=Sof(C9A)=Sof(H9AA)=Sof(H9AB)=Sof(C10A)=Sof(H10C)=Sof(H10D)=Sof(C11A)=
 Sof(H11C)=Sof(H11D)=Sof(C12A)=Sof(H12C)=Sof(H12D)=Sof(C13A)=Sof(H13C)=
 Sof(H13D)=Sof(C14A)=Sof(H14C)=Sof(H14D)=Sof(C15A)=Sof(H15C)=Sof(H15D)=1-FVAR(4)
 Sof(N2)=Sof(C9)=Sof(H9A)=Sof(H9B)=Sof(C10)=Sof(H10A)=Sof(H10B)=Sof(C11)=
 Sof(H11A)=Sof(H11B)=Sof(C12)=Sof(H12A)=Sof(H12B)=Sof(C13)=Sof(H13A)=Sof(H13B)=
 Sof(C14)=Sof(H14A)=Sof(H14B)=Sof(C15)=Sof(H15A)=Sof(H15B)=FVAR(4)
 Sof(H37C)=Sof(H37D)=Sof(N5A)=Sof(C38A)=Sof(H38C)=Sof(H38D)=Sof(C39A)=
 Sof(H39C)=Sof(H39D)=Sof(C40A)=Sof(H40C)=Sof(H40D)=Sof(C41A)=Sof(H41C)=
 Sof(H41D)=Sof(C42A)=Sof(H42C)=Sof(H42D)=Sof(C43A)=Sof(H43C)=Sof(H43D)=1-FVAR(5)
 Sof(H37A)=Sof(H37B)=Sof(N5)=Sof(C38)=Sof(H38A)=Sof(H38B)=Sof(C39)=Sof(H39A)=
 Sof(H39B)=Sof(C40)=Sof(H40A)=Sof(H40B)=Sof(C41)=Sof(H41A)=Sof(H41B)=Sof(C42)=
 Sof(H42A)=Sof(H42B)=Sof(C43)=Sof(H43A)=Sof(H43B)=FVAR(5)
 Sof(C17A)=Sof(C18A)=Sof(C19A)=Sof(H19A)=Sof(C20A)=Sof(H20A)=Sof(C21A)=
 Sof(H21A)=Sof(C22A)=Sof(C23A)=Sof(H23A)=Sof(C24A)=Sof(H24D)=Sof(H24E)=
 Sof(H24F)=Sof(C25A)=Sof(H25D)=Sof(H25E)=Sof(H25F)=Sof(C26A)=Sof(H26A)=
 Sof(C27A)=Sof(H27D)=Sof(H27E)=Sof(H27F)=Sof(C28A)=Sof(H28D)=Sof(H28E)=
 Sof(H28F)=1-FVAR(6)
 Sof(C17)=Sof(C18)=Sof(C19)=Sof(H19)=Sof(C20)=Sof(H20)=Sof(C21)=Sof(H21)=
 Sof(C22)=Sof(C23)=Sof(H23)=Sof(C24)=Sof(H24A)=Sof(H24B)=Sof(H24C)=Sof(C25)=
 Sof(H25A)=Sof(H25B)=Sof(H25C)=Sof(C26)=Sof(H26)=Sof(C27)=Sof(H27A)=Sof(H27B)=
 Sof(H27C)=Sof(C28)=Sof(H28A)=Sof(H28B)=Sof(H28C)=FVAR(6)
 Sof(H51A)=Sof(C52A)=Sof(H52D)=Sof(H52E)=Sof(H52F)=Sof(C53A)=Sof(H53D)=
 Sof(H53E)=Sof(H53F)=1-FVAR(7)
 Sof(H51)=Sof(C52)=Sof(H52A)=Sof(H52B)=Sof(H52C)=Sof(C53)=Sof(H53A)=Sof(H53B)=
 Sof(H53C)=FVAR(7)
 Sof(C3A)=Sof(C4A)=Sof(H4A)=Sof(C5A)=Sof(H5A)=Sof(C6A)=Sof(H6A)=Sof(C7A)=
 Sof(H7A)=Sof(C8A)=1-FVAR(8)
 Sof(C3)=Sof(C4)=Sof(H4)=Sof(C5)=Sof(H5)=Sof(C6)=Sof(H6)=Sof(C7)=Sof(H7)=
 Sof(C8)=FVAR(8)
8.a Riding coordinates:
 C58(H58A,H58B,H58C), C24A(H24D,H24E,H24F), C58B(H58G,H58H,H58I)
8.b Ternary CH refined with riding coordinates:
 C23(H23), C26(H26), C51(H51A), C51(H51), C54(H54), C23A(H23A), C26A(H26A)
8.c Secondary CH2 refined with riding coordinates:
 C9(H9A,H9B), C10(H10A,H10B), C11(H11A,H11B), C12(H12A,H12B), C13(H13A,H13B),
 C14(H14A,H14B), C15(H15A,H15B), C37(H37A,H37B), C37(H37C,H37D), C38(H38A,H38B),
  C39(H39A,H39B), C40(H40A,H40B), C41(H41A,H41B), C42(H42A,H42B), C43(H43A,
 H43B), C57(H57A,H57B), C57A(H57C,H57D), C9A(H9AA,H9AB), C10A(H10C,H10D),
 C11A(H11C,H11D), C12A(H12C,H12D), C13A(H13C,H13D), C14A(H14C,H14D), C15A(H15C,
 H15D), C38A(H38C,H38D), C39A(H39C,H39D), C40A(H40C,H40D), C41A(H41C,H41D),
 C42A(H42C,H42D), C43A(H43C,H43D), C57B(H57E,H57F)
8.d Aromatic/amide H refined with riding coordinates:
 C19(H19), C20(H20), C21(H21), C16(H16), C32(H32), C33(H33), C34(H34),
 C35(H35), C44(H44), C47(H47), C48(H48), C49(H49), C4(H4), C5(H5), C6(H6),
 C7(H7), C4A(H4A), C5A(H5A), C6A(H6A), C7A(H7A), C19A(H19A), C20A(H20A),
 C21A(H21A)
8.e Idealised Me refined as rotating group:
 C24(H24A,H24B,H24C), C25(H25A,H25B,H25C), C27(H27A,H27B,H27C), C28(H28A,H28B,
 H28C), C52(H52A,H52B,H52C), C53(H53A,H53B,H53C), C55(H55A,H55B,H55C), C56(H56A,
 H56B,H56C), C59(H59A,H59B,H59C), C60(H60A,H60B,H60C), C58A(H58D,H58E,H58F),
 C59A(H59D,H59E,H59F), C60A(H60D,H60E,H60F), C25A(H25D,H25E,H25F), C27A(H27D,
 H27E,H27F), C28A(H28D,H28E,H28F), C52A(H52D,H52E,H52F), C53A(H53D,H53E,H53F),
 C59B(H59G,H59H,H59I), C60B(H60G,H60H,H60I)
;
_olex2_submission_special_instructions 'No special instructions were received'

loop_
_space_group_symop_operation_xyz
'x, y, z'
'-x, -y, -z'

loop_
_atom_site_label
_atom_site_type_symbol
_atom_site_fract_x
_atom_site_fract_y
_atom_site_fract_z
_atom_site_U_iso_or_equiv
_atom_site_adp_type
_atom_site_occupancy
_atom_site_site_symmetry_order
_atom_site_calc_flag
_atom_site_refinement_flags_posn
_atom_site_refinement_flags_adp
_atom_site_refinement_flags_occupancy
_atom_site_disorder_assembly
_atom_site_disorder_group
Yb1 Yb 0.68747(3) 0.72896(3) 0.73643(2) 0.05854(15) Uani 1 1 d D . . . .
N1 N 0.8214(5) 0.7035(5) 0.5630(4) 0.0653(15) Uani 1 1 d D U . . .
N2 N 0.742(3) 0.465(2) 0.556(2) 0.097(3) Uani 0.333(11) 1 d D U P A 1
C9 C 0.8359(8) 0.5895(7) 0.5706(5) 0.0781(19) Uani 0.333(11) 1 d D U P A 1
H9A H 0.846679 0.548260 0.622745 0.094 Uiso 0.333(11) 1 calc R U P A 1
H9B H 0.898610 0.560717 0.543747 0.094 Uiso 0.333(11) 1 calc R U P A 1
C10 C 0.741(2) 0.576(2) 0.541(2) 0.089(3) Uani 0.333(11) 1 d D U P A 1
H10A H 0.677700 0.616500 0.561713 0.106 Uiso 0.333(11) 1 calc R U P A 1
H10B H 0.737507 0.608974 0.487216 0.106 Uiso 0.333(11) 1 calc R U P A 1
C11 C 0.646(3) 0.451(2) 0.596(2) 0.110(4) Uani 0.333(11) 1 d D U P A 1
H11A H 0.585224 0.489221 0.562114 0.132 Uiso 0.333(11) 1 calc R U P A 1
H11B H 0.634429 0.480589 0.637343 0.132 Uiso 0.333(11) 1 calc R U P A 1
C12 C 0.656(3) 0.327(2) 0.6242(18) 0.125(4) Uani 0.333(11) 1 d D U P A 1
H12A H 0.595819 0.315143 0.654581 0.150 Uiso 0.333(11) 1 calc R U P A 1
H12B H 0.720538 0.284760 0.652706 0.150 Uiso 0.333(11) 1 calc R U P A 1
C13 C 0.657(3) 0.297(3) 0.549(2) 0.121(4) Uani 0.333(11) 1 d D U P A 1
H13A H 0.658097 0.223011 0.559182 0.145 Uiso 0.333(11) 1 calc R U P A 1
H13B H 0.594290 0.344261 0.519473 0.145 Uiso 0.333(11) 1 calc R U P A 1
C14 C 0.751(3) 0.311(2) 0.506(2) 0.117(4) Uani 0.333(11) 1 d D U P A 1
H14A H 0.750391 0.296635 0.459209 0.140 Uiso 0.333(11) 1 calc R U P A 1
H14B H 0.813944 0.260172 0.533943 0.140 Uiso 0.333(11) 1 calc R U P A 1
C15 C 0.754(3) 0.427(2) 0.4927(18) 0.109(3) Uani 0.333(11) 1 d D U P A 1
H15A H 0.820314 0.431835 0.469508 0.131 Uiso 0.333(11) 1 calc R U P A 1
H15B H 0.697657 0.476092 0.457416 0.131 Uiso 0.333(11) 1 calc R U P A 1
N3 N 0.6781(5) 0.9196(5) 0.6890(4) 0.0585(15) Uani 1 1 d D U . . .
C17 C 0.6322(10) 1.0073(9) 0.7215(7) 0.068(2) Uani 0.683(12) 1 d D U P B 1
C18 C 0.5279(10) 1.0718(12) 0.7019(8) 0.087(3) Uani 0.683(12) 1 d D U P B 1
C19 C 0.4814(12) 1.1579(13) 0.7339(9) 0.095(3) Uani 0.683(12) 1 d D U P B 1
H19 H 0.412177 1.202315 0.721740 0.114 Uiso 0.683(12) 1 calc R U P B 1
C20 C 0.5395(13) 1.1754(13) 0.7831(10) 0.091(3) Uani 0.683(12) 1 d D U P B 1
H20 H 0.509206 1.232640 0.803515 0.109 Uiso 0.683(12) 1 calc R U P B 1
C21 C 0.6387(11) 1.1115(12) 0.8021(9) 0.079(3) Uani 0.683(12) 1 d D U P B 1
H21 H 0.675018 1.125103 0.836127 0.094 Uiso 0.683(12) 1 calc R U P B 1
C22 C 0.6899(10) 1.0247(11) 0.7727(8) 0.066(2) Uani 0.683(12) 1 d D U P B 1
C23 C 0.4650(12) 1.0487(16) 0.6477(10) 0.109(4) Uani 0.683(12) 1 d D U P B 1
H23 H 0.499056 0.976229 0.641674 0.131 Uiso 0.683(12) 1 calc R U P B 1
C24 C 0.3439(14) 1.0601(19) 0.6859(12) 0.143(6) Uani 0.683(12) 1 d D U P B 1
H24A H 0.347146 1.057383 0.737260 0.215 Uiso 0.683(12) 1 calc R U P B 1
H24B H 0.321336 1.001511 0.682671 0.215 Uiso 0.683(12) 1 calc R U P B 1
H24C H 0.294453 1.127867 0.659589 0.215 Uiso 0.683(12) 1 calc R U P B 1
C25 C 0.4562(15) 1.1332(17) 0.5760(10) 0.137(6) Uani 0.683(12) 1 d D U P B 1
H25A H 0.415211 1.202381 0.582407 0.205 Uiso 0.683(12) 1 calc R U P B 1
H25B H 0.421976 1.117347 0.540062 0.205 Uiso 0.683(12) 1 calc R U P B 1
H25C H 0.525526 1.135021 0.558917 0.205 Uiso 0.683(12) 1 calc R U P B 1
C26 C 0.8035(11) 0.9571(13) 0.7909(10) 0.066(3) Uani 0.683(12) 1 d D U P B 1
H26 H 0.813364 0.887176 0.782081 0.079 Uiso 0.683(12) 1 calc R U P B 1
C27 C 0.8770(15) 1.010(2) 0.7382(15) 0.087(5) Uani 0.683(12) 1 d D U P B 1
H27A H 0.854702 1.026709 0.687662 0.131 Uiso 0.683(12) 1 calc R U P B 1
H27B H 0.948051 0.960987 0.745000 0.131 Uiso 0.683(12) 1 calc R U P B 1
H27C H 0.874439 1.075433 0.748738 0.131 Uiso 0.683(12) 1 calc R U P B 1
C28 C 0.8335(15) 0.9336(14) 0.8733(11) 0.078(4) Uani 0.683(12) 1 d D U P B 1
H28A H 0.830082 0.999984 0.882790 0.117 Uiso 0.683(12) 1 calc R U P B 1
H28B H 0.904059 0.883889 0.882959 0.117 Uiso 0.683(12) 1 calc R U P B 1
H28C H 0.784974 0.902215 0.905202 0.117 Uiso 0.683(12) 1 calc R U P B 1
N4 N 0.6261(4) 0.7889(5) 0.9161(3) 0.0546(15) Uani 1 1 d . . . . .
N6 N 0.8495(4) 0.6041(5) 0.7940(3) 0.0528(15) Uani 1 1 d . . . . .
C1 C 0.7707(7) 0.7542(6) 0.6151(5) 0.065(2) Uani 1 1 d . . . . .
C2 C 0.7701(6) 0.8635(6) 0.5852(4) 0.0580(18) Uani 1 1 d D U . . .
C16 C 0.7242(6) 0.9404(6) 0.6247(5) 0.060(2) Uani 1 1 d . . . . .
H16 H 0.727005 1.010497 0.603411 0.072 Uiso 1 1 calc R U . . .
C29 C 0.6820(5) 0.7408(6) 0.8636(4) 0.0524(18) Uani 1 1 d . . . . .
C30 C 0.7742(5) 0.6629(6) 0.9013(4) 0.0527(18) Uani 1 1 d . . . . .
C31 C 0.7717(5) 0.6625(6) 0.9781(4) 0.0547(18) Uani 1 1 d . . . . .
C32 C 0.8385(7) 0.6058(8) 1.0393(5) 0.079(3) Uani 1 1 d . . . . .
H32 H 0.901278 0.552161 1.035462 0.094 Uiso 1 1 calc R U . . .
C33 C 0.8110(8) 0.6297(9) 1.1054(5) 0.092(3) Uani 1 1 d . . . . .
H33 H 0.855199 0.591390 1.146808 0.111 Uiso 1 1 calc R U . . .
C34 C 0.7180(7) 0.7104(9) 1.1115(5) 0.085(3) Uani 1 1 d . . . . .
H34 H 0.701529 0.725964 1.156823 0.102 Uiso 1 1 calc R U . . .
C35 C 0.6498(7) 0.7678(8) 1.0522(5) 0.074(2) Uani 1 1 d . . . . .
H35 H 0.587076 0.821039 1.056695 0.089 Uiso 1 1 calc R U . . .
C36 C 0.6780(6) 0.7434(6) 0.9856(4) 0.0574(19) Uani 1 1 d . . . . .
C37 C 0.5234(5) 0.8737(7) 0.9018(5) 0.065(2) Uani 1 1 d D U . . .
H37A H 0.513370 0.909562 0.848845 0.078 Uiso 0.473(18) 1 calc R U P C 1
H37B H 0.519775 0.927446 0.926933 0.078 Uiso 0.473(18) 1 calc R U P C 1
H37C H 0.510277 0.901196 0.848549 0.078 Uiso 0.527(18) 1 calc R U P C 2
H37D H 0.525986 0.933168 0.919129 0.078 Uiso 0.527(18) 1 calc R U P C 2
N5 N 0.3306(12) 0.8892(17) 0.9100(16) 0.073(3) Uani 0.473(18) 1 d D U P C 1
C38 C 0.4370(12) 0.8194(17) 0.9316(18) 0.072(4) Uani 0.473(18) 1 d D U P C 1
H38A H 0.451258 0.756339 0.913869 0.086 Uiso 0.473(18) 1 calc R U P C 1
H38B H 0.441606 0.794405 0.985559 0.086 Uiso 0.473(18) 1 calc R U P C 1
C39 C 0.2563(14) 0.8284(18) 0.9483(15) 0.087(4) Uani 0.473(18) 1 d D U P C 1
H39A H 0.255672 0.820195 1.001327 0.105 Uiso 0.473(18) 1 calc R U P C 1
H39B H 0.278906 0.756796 0.941110 0.105 Uiso 0.473(18) 1 calc R U P C 1
C40 C 0.1473(15) 0.8916(18) 0.9155(15) 0.091(4) Uani 0.473(18) 1 d D U P C 1
H40A H 0.149517 0.899320 0.862473 0.110 Uiso 0.473(18) 1 calc R U P C 1
H40B H 0.099290 0.850848 0.937797 0.110 Uiso 0.473(18) 1 calc R U P C 1
C41 C 0.1077(14) 0.9948(19) 0.9263(16) 0.092(4) Uani 0.473(18) 1 d D U P C 1
H41A H 0.084838 0.987353 0.977482 0.111 Uiso 0.473(18) 1 calc R U P C 1
H41B H 0.046225 1.037051 0.894336 0.111 Uiso 0.473(18) 1 calc R U P C 1
C42 C 0.1859(13) 1.0540(17) 0.9103(17) 0.092(4) Uani 0.473(18) 1 d D U P C 1
H42A H 0.163062 1.112532 0.933272 0.111 Uiso 0.473(18) 1 calc R U P C 1
H42B H 0.188334 1.085864 0.856942 0.111 Uiso 0.473(18) 1 calc R U P C 1
C43 C 0.2988(14) 0.9805(18) 0.9391(15) 0.086(3) Uani 0.473(18) 1 d D U P C 1
H43A H 0.348158 1.021500 0.923535 0.103 Uiso 0.473(18) 1 calc R U P C 1
H43B H 0.299323 0.955719 0.993111 0.103 Uiso 0.473(18) 1 calc R U P C 1
C44 C 0.8537(6) 0.5988(6) 0.8648(4) 0.0547(18) Uani 1 1 d . . . . .
H44 H 0.912916 0.549683 0.892438 0.066 Uiso 1 1 calc R U . . .
C45 C 0.9367(5) 0.5364(6) 0.7635(4) 0.0486(17) Uani 1 1 d . . . . .
C46 C 0.9422(6) 0.4293(6) 0.7716(4) 0.060(2) Uani 1 1 d . . . . .
C47 C 1.0279(8) 0.3669(7) 0.7379(5) 0.078(3) Uani 1 1 d . . . . .
H47 H 1.033556 0.295574 0.741950 0.094 Uiso 1 1 calc R U . . .
C48 C 1.1022(8) 0.4098(9) 0.6996(5) 0.080(3) Uani 1 1 d . . . . .
H48 H 1.158581 0.367452 0.678166 0.096 Uiso 1 1 calc R U . . .
C49 C 1.0947(7) 0.5141(8) 0.6925(5) 0.075(2) Uani 1 1 d . . . . .
H49 H 1.146361 0.541719 0.665830 0.090 Uiso 1 1 calc R U . . .
C50 C 1.0133(6) 0.5806(7) 0.7233(4) 0.0577(19) Uani 1 1 d . . . . .
C51 C 0.8625(9) 0.3796(7) 0.8165(6) 0.095(3) Uani 1 1 d D U . . .
H51A H 0.804783 0.437639 0.829244 0.114 Uiso 0.49(6) 1 calc R U P D 2
H51 H 0.795622 0.437860 0.815415 0.114 Uiso 0.51(6) 1 calc R U P D 1
C52 C 0.839(3) 0.289(3) 0.791(2) 0.113(7) Uani 0.51(6) 1 d D U P D 1
H52A H 0.823660 0.315061 0.738361 0.170 Uiso 0.51(6) 1 calc R U P D 1
H52B H 0.779944 0.271680 0.817618 0.170 Uiso 0.51(6) 1 calc R U P D 1
H52C H 0.900312 0.225377 0.800641 0.170 Uiso 0.51(6) 1 calc R U P D 1
C53 C 0.903(4) 0.328(3) 0.8991(13) 0.110(8) Uani 0.51(6) 1 d D U P D 1
H53A H 0.961531 0.263500 0.902680 0.165 Uiso 0.51(6) 1 calc R U P D 1
H53B H 0.846520 0.310074 0.930345 0.165 Uiso 0.51(6) 1 calc R U P D 1
H53C H 0.924149 0.378866 0.914928 0.165 Uiso 0.51(6) 1 calc R U P D 1
C54 C 1.0116(7) 0.6945(7) 0.7181(5) 0.075(2) Uani 1 1 d . . . . .
H54 H 0.937621 0.737526 0.721816 0.090 Uiso 1 1 calc R U . . .
C55 C 1.0538(9) 0.7512(9) 0.6458(6) 0.103(3) Uani 1 1 d . . . . .
H55A H 1.129395 0.720812 0.645332 0.155 Uiso 1 1 calc R U . . .
H55B H 1.034912 0.827133 0.641234 0.155 Uiso 1 1 calc R U . . .
H55C H 1.023823 0.741701 0.604758 0.155 Uiso 1 1 calc R U . . .
C56 C 1.0712(9) 0.6907(9) 0.7850(7) 0.108(4) Uani 1 1 d . . . . .
H56A H 1.033439 0.669551 0.829780 0.162 Uiso 1 1 calc R U . . .
H56B H 1.076819 0.761133 0.779370 0.162 Uiso 1 1 calc R U . . .
H56C H 1.140704 0.639124 0.787867 0.162 Uiso 1 1 calc R U . . .
Si1 Si 0.4490(5) 0.6803(7) 0.6950(5) 0.108(2) Uani 0.443(3) 1 d D U P E 1
C57 C 0.5833(13) 0.6231(15) 0.7342(13) 0.107(4) Uani 0.443(3) 1 d D U P E 1
H57A H 0.623194 0.571603 0.707816 0.128 Uiso 0.443(3) 1 calc R U P E 1
H57B H 0.577964 0.581426 0.785315 0.128 Uiso 0.443(3) 1 calc R U P E 1
C58 C 0.4488(18) 0.7834(17) 0.6022(10) 0.139(9) Uani 0.443(3) 1 d D U P E 1
H58A H 0.378627 0.813248 0.581330 0.208 Uiso 0.443(3) 1 d R U P E 1
H58B H 0.470907 0.840478 0.608880 0.208 Uiso 0.443(3) 1 d R U P E 1
H58C H 0.496517 0.749138 0.569190 0.208 Uiso 0.443(3) 1 d R U P E 1
C59 C 0.3538(19) 0.758(2) 0.7527(13) 0.147(8) Uani 0.443(3) 1 d D U P E 1
H59A H 0.341271 0.709073 0.798441 0.220 Uiso 0.443(3) 1 calc R U P E 1
H59B H 0.288307 0.797847 0.725796 0.220 Uiso 0.443(3) 1 calc R U P E 1
H59C H 0.382941 0.808126 0.763420 0.220 Uiso 0.443(3) 1 calc R U P E 1
C60 C 0.3987(17) 0.5749(17) 0.6829(15) 0.134(7) Uani 0.443(3) 1 d D U P E 1
H60A H 0.456593 0.517669 0.672148 0.200 Uiso 0.443(3) 1 calc R U P E 1
H60B H 0.348540 0.606151 0.642502 0.200 Uiso 0.443(3) 1 calc R U P E 1
H60C H 0.364937 0.546188 0.727882 0.200 Uiso 0.443(3) 1 calc R U P E 1
C3 C 0.8148(12) 0.881(2) 0.5113(7) 0.063(3) Uani 0.51(3) 1 d D U P A 1
C4 C 0.8288(19) 0.9715(19) 0.4564(11) 0.070(3) Uani 0.51(3) 1 d D U P A 1
H4 H 0.806042 1.039370 0.464514 0.084 Uiso 0.51(3) 1 calc R U P A 1
C5 C 0.877(2) 0.9583(19) 0.3898(11) 0.080(3) Uani 0.51(3) 1 d D U P A 1
H5 H 0.887749 1.017165 0.353272 0.096 Uiso 0.51(3) 1 calc R U P A 1
C6 C 0.909(2) 0.8553(18) 0.3782(12) 0.079(3) Uani 0.51(3) 1 d D U P A 1
H6 H 0.942184 0.846666 0.333800 0.094 Uiso 0.51(3) 1 calc R U P A 1
C7 C 0.8935(18) 0.7677(18) 0.4307(12) 0.071(3) Uani 0.51(3) 1 d D U P A 1
H7 H 0.913780 0.700644 0.421275 0.085 Uiso 0.51(3) 1 calc R U P A 1
C8 C 0.8465(14) 0.7789(18) 0.4988(9) 0.065(3) Uani 0.51(3) 1 d D U P A 1
Si1A Si 0.4813(8) 0.5815(11) 0.7673(7) 0.105(2) Uani 0.280(3) 1 d D U P E 2
C57A C 0.585(2) 0.634(3) 0.7108(18) 0.104(4) Uani 0.280(3) 1 d D U P E 2
H57C H 0.549814 0.678980 0.663740 0.125 Uiso 0.280(3) 1 calc R U P E 2
H57D H 0.635533 0.570664 0.700031 0.125 Uiso 0.280(3) 1 calc R U P E 2
C58A C 0.370(3) 0.698(3) 0.782(3) 0.126(7) Uani 0.280(3) 1 d D U P E 2
H58D H 0.379200 0.708620 0.828794 0.189 Uiso 0.280(3) 1 calc R U P E 2
H58E H 0.304321 0.683608 0.781921 0.189 Uiso 0.280(3) 1 calc R U P E 2
H58F H 0.368696 0.762475 0.742465 0.189 Uiso 0.280(3) 1 calc R U P E 2
C59A C 0.517(3) 0.493(3) 0.8646(14) 0.129(7) Uani 0.280(3) 1 d D U P E 2
H59D H 0.572279 0.427524 0.863407 0.193 Uiso 0.280(3) 1 calc R U P E 2
H59E H 0.456377 0.476202 0.888798 0.193 Uiso 0.280(3) 1 calc R U P E 2
H59F H 0.542117 0.530731 0.891518 0.193 Uiso 0.280(3) 1 calc R U P E 2
C60A C 0.426(3) 0.503(3) 0.724(2) 0.111(8) Uani 0.280(3) 1 d D U P E 2
H60D H 0.450714 0.511257 0.673496 0.166 Uiso 0.280(3) 1 calc R U P E 2
H60E H 0.350558 0.530327 0.723977 0.166 Uiso 0.280(3) 1 calc R U P E 2
H60F H 0.449815 0.428056 0.751700 0.166 Uiso 0.280(3) 1 calc R U P E 2
N2A N 0.7381(13) 0.4712(13) 0.5581(12) 0.093(2) Uani 0.667(11) 1 d D U P A 2
C9A C 0.8359(8) 0.5895(7) 0.5706(5) 0.0781(19) Uani 0.667(11) 1 d D U P A 2
H9AA H 0.837324 0.549787 0.622966 0.094 Uiso 0.667(11) 1 calc R U P A 2
H9AB H 0.903028 0.557948 0.549150 0.094 Uiso 0.667(11) 1 calc R U P A 2
C10A C 0.7473(14) 0.5801(12) 0.5318(13) 0.089(3) Uani 0.667(11) 1 d D U P A 2
H10C H 0.681268 0.631944 0.540366 0.106 Uiso 0.667(11) 1 calc R U P A 2
H10D H 0.759920 0.597877 0.478563 0.106 Uiso 0.667(11) 1 calc R U P A 2
C11A C 0.6325(13) 0.4738(12) 0.5424(13) 0.112(3) Uani 0.667(11) 1 d D U P A 2
H11C H 0.623046 0.491004 0.489058 0.134 Uiso 0.667(11) 1 calc R U P A 2
H11D H 0.580116 0.529832 0.559753 0.134 Uiso 0.667(11) 1 calc R U P A 2
C12A C 0.6163(14) 0.3616(13) 0.5819(14) 0.124(4) Uani 0.667(11) 1 d D U P A 2
H12C H 0.546983 0.361977 0.570144 0.149 Uiso 0.667(11) 1 calc R U P A 2
H12D H 0.622772 0.344422 0.635532 0.149 Uiso 0.667(11) 1 calc R U P A 2
C13A C 0.7064(16) 0.2766(14) 0.5510(13) 0.120(4) Uani 0.667(11) 1 d D U P A 2
H13C H 0.704586 0.204191 0.577547 0.144 Uiso 0.667(11) 1 calc R U P A 2
H13D H 0.692235 0.289237 0.498832 0.144 Uiso 0.667(11) 1 calc R U P A 2
C14A C 0.8112(14) 0.2819(12) 0.5584(12) 0.114(4) Uani 0.667(11) 1 d D U P A 2
H14C H 0.860904 0.236140 0.531706 0.136 Uiso 0.667(11) 1 calc R U P A 2
H14D H 0.831815 0.253427 0.610563 0.136 Uiso 0.667(11) 1 calc R U P A 2
C15A C 0.8179(15) 0.3971(11) 0.5286(11) 0.106(3) Uani 0.667(11) 1 d D U P A 2
H15C H 0.886603 0.397190 0.541255 0.127 Uiso 0.667(11) 1 calc R U P A 2
H15D H 0.811371 0.420353 0.474743 0.127 Uiso 0.667(11) 1 calc R U P A 2
N5A N 0.3312(11) 0.8979(15) 0.9018(15) 0.073(3) Uani 0.527(18) 1 d D U P C 2
C38A C 0.4300(11) 0.8340(16) 0.9405(15) 0.071(3) Uani 0.527(18) 1 d D U P C 2
H38C H 0.444577 0.758760 0.942281 0.085 Uiso 0.527(18) 1 calc R U P C 2
H38D H 0.424198 0.838244 0.991340 0.085 Uiso 0.527(18) 1 calc R U P C 2
C39A C 0.2485(13) 0.8461(16) 0.9194(14) 0.087(3) Uani 0.527(18) 1 d D U P C 2
H39C H 0.236324 0.829189 0.972655 0.105 Uiso 0.527(18) 1 calc R U P C 2
H39D H 0.273226 0.778327 0.906607 0.105 Uiso 0.527(18) 1 calc R U P C 2
C40A C 0.1455(14) 0.9142(17) 0.8796(14) 0.093(4) Uani 0.527(18) 1 d D U P C 2
H40C H 0.154724 0.919376 0.827038 0.111 Uiso 0.527(18) 1 calc R U P C 2
H40D H 0.093096 0.877619 0.898236 0.111 Uiso 0.527(18) 1 calc R U P C 2
C41A C 0.1062(13) 1.0196(17) 0.8873(15) 0.093(4) Uani 0.527(18) 1 d D U P C 2
H41C H 0.090234 1.016629 0.939046 0.111 Uiso 0.527(18) 1 calc R U P C 2
H41D H 0.041967 1.060265 0.858007 0.111 Uiso 0.527(18) 1 calc R U P C 2
C42A C 0.1894(13) 1.0724(15) 0.8606(15) 0.093(4) Uani 0.527(18) 1 d D U P C 2
H42C H 0.165208 1.144725 0.866544 0.112 Uiso 0.527(18) 1 calc R U P C 2
H42D H 0.201136 1.079105 0.807978 0.112 Uiso 0.527(18) 1 calc R U P C 2
C43A C 0.2948(13) 1.0071(15) 0.9037(14) 0.082(3) Uani 0.527(18) 1 d D U P C 2
H43C H 0.348095 1.041364 0.882264 0.099 Uiso 0.527(18) 1 calc R U P C 2
H43D H 0.285171 1.008592 0.955100 0.099 Uiso 0.527(18) 1 calc R U P C 2
C3A C 0.8299(12) 0.871(2) 0.5169(8) 0.064(3) Uani 0.49(3) 1 d D U P A 2
C4A C 0.8630(19) 0.9540(19) 0.4672(11) 0.070(3) Uani 0.49(3) 1 d D U P A 2
H4A H 0.848041 1.021568 0.474952 0.084 Uiso 0.49(3) 1 calc R U P A 2
C5A C 0.920(2) 0.930(2) 0.4054(12) 0.080(3) Uani 0.49(3) 1 d D U P A 2
H5A H 0.938996 0.984605 0.369916 0.096 Uiso 0.49(3) 1 calc R U P A 2
C6A C 0.949(2) 0.827(2) 0.3944(13) 0.080(3) Uani 0.49(3) 1 d D U P A 2
H6A H 0.987912 0.814722 0.352873 0.095 Uiso 0.49(3) 1 calc R U P A 2
C7A C 0.9198(19) 0.7452(19) 0.4437(13) 0.074(3) Uani 0.49(3) 1 d D U P A 2
H7A H 0.938930 0.676329 0.437422 0.088 Uiso 0.49(3) 1 calc R U P A 2
C8A C 0.8601(14) 0.7703(19) 0.5040(9) 0.065(3) Uani 0.49(3) 1 d D U P A 2
C17A C 0.6375(18) 1.0047(18) 0.7258(14) 0.071(3) Uani 0.317(12) 1 d D U P B 2
C18A C 0.5328(18) 1.0755(18) 0.7134(14) 0.088(3) Uani 0.317(12) 1 d D U P B 2
C19A C 0.502(2) 1.155(2) 0.7541(18) 0.089(4) Uani 0.317(12) 1 d D U P B 2
H19A H 0.433689 1.203867 0.747260 0.107 Uiso 0.317(12) 1 calc R U P B 2
C20A C 0.570(2) 1.160(3) 0.8031(19) 0.088(4) Uani 0.317(12) 1 d D U P B 2
H20A H 0.546826 1.212058 0.828512 0.105 Uiso 0.317(12) 1 calc R U P B 2
C21A C 0.667(2) 1.091(2) 0.8141(18) 0.078(4) Uani 0.317(12) 1 d D U P B 2
H21A H 0.711784 1.095482 0.847301 0.093 Uiso 0.317(12) 1 calc R U P B 2
C22A C 0.705(2) 1.011(2) 0.7768(14) 0.068(3) Uani 0.317(12) 1 d D U P B 2
C23A C 0.455(2) 1.073(2) 0.6601(19) 0.106(4) Uani 0.317(12) 1 d D U P B 2
H23A H 0.482299 1.091988 0.609527 0.127 Uiso 0.317(12) 1 calc R U P B 2
C24A C 0.437(3) 0.950(3) 0.677(2) 0.134(8) Uani 0.317(12) 1 d D U P B 2
H24D H 0.389977 0.940016 0.718100 0.202 Uiso 0.317(12) 1 d R U P B 2
H24E H 0.408347 0.946016 0.633680 0.202 Uiso 0.317(12) 1 d R U P B 2
H24F H 0.504557 0.894616 0.689360 0.202 Uiso 0.317(12) 1 d R U P B 2
C25A C 0.349(2) 1.150(3) 0.662(2) 0.135(8) Uani 0.317(12) 1 d D U P B 2
H25D H 0.317786 1.129494 0.709713 0.203 Uiso 0.317(12) 1 calc R U P B 2
H25E H 0.304862 1.149650 0.624067 0.203 Uiso 0.317(12) 1 calc R U P B 2
H25F H 0.353527 1.221626 0.652303 0.203 Uiso 0.317(12) 1 calc R U P B 2
C26A C 0.817(2) 0.935(3) 0.792(2) 0.066(4) Uani 0.317(12) 1 d D U P B 2
H26A H 0.822426 0.872190 0.775600 0.079 Uiso 0.317(12) 1 calc R U P B 2
C27A C 0.897(3) 0.987(5) 0.746(3) 0.079(7) Uani 0.317(12) 1 d D U P B 2
H27D H 0.899831 0.980234 0.696935 0.119 Uiso 0.317(12) 1 calc R U P B 2
H27E H 0.965282 0.951857 0.769500 0.119 Uiso 0.317(12) 1 calc R U P B 2
H27F H 0.874731 1.062812 0.743924 0.119 Uiso 0.317(12) 1 calc R U P B 2
C28A C 0.851(3) 0.893(3) 0.875(2) 0.068(6) Uani 0.317(12) 1 d D U P B 2
H28D H 0.869800 0.946720 0.889283 0.102 Uiso 0.317(12) 1 calc R U P B 2
H28E H 0.911040 0.827904 0.883086 0.102 Uiso 0.317(12) 1 calc R U P B 2
H28F H 0.793496 0.876422 0.905553 0.102 Uiso 0.317(12) 1 calc R U P B 2
C52A C 0.815(3) 0.331(3) 0.7660(19) 0.106(7) Uani 0.49(6) 1 d D U P D 2
H52D H 0.794176 0.384295 0.718598 0.160 Uiso 0.49(6) 1 calc R U P D 2
H52E H 0.754654 0.312570 0.789853 0.160 Uiso 0.49(6) 1 calc R U P D 2
H52F H 0.867721 0.267636 0.758703 0.160 Uiso 0.49(6) 1 calc R U P D 2
C53A C 0.907(4) 0.291(3) 0.8901(17) 0.115(8) Uani 0.49(6) 1 d D U P D 2
H53D H 0.961465 0.231155 0.878866 0.173 Uiso 0.49(6) 1 calc R U P D 2
H53E H 0.851523 0.265985 0.916826 0.173 Uiso 0.49(6) 1 calc R U P D 2
H53F H 0.936971 0.320577 0.920166 0.173 Uiso 0.49(6) 1 calc R U P D 2
Si1B Si 0.5482(10) 0.5016(12) 0.8510(8) 0.119(3) Uani 0.277(3) 1 d D U P E 3
C57B C 0.605(3) 0.592(3) 0.7755(17) 0.110(4) Uani 0.277(3) 1 d D U P E 3
H57E H 0.545130 0.625174 0.741142 0.132 Uiso 0.277(3) 1 calc R U P E 3
H57F H 0.653615 0.538289 0.754441 0.132 Uiso 0.277(3) 1 calc R U P E 3
C58B C 0.4047(16) 0.572(3) 0.863(2) 0.128(7) Uani 0.277(3) 1 d D U P E 3
H58G H 0.367329 0.593751 0.817095 0.191 Uiso 0.277(3) 1 d R U P E 3
H58H H 0.375999 0.522971 0.900455 0.191 Uiso 0.277(3) 1 d R U P E 3
H58I H 0.397149 0.634821 0.879175 0.191 Uiso 0.277(3) 1 d R U P E 3
C59B C 0.598(3) 0.476(3) 0.9479(13) 0.119(9) Uani 0.277(3) 1 d D U P E 3
H59G H 0.539823 0.481548 0.981745 0.179 Uiso 0.277(3) 1 calc R U P E 3
H59H H 0.631347 0.529044 0.947481 0.179 Uiso 0.277(3) 1 calc R U P E 3
H59I H 0.648594 0.404869 0.963611 0.179 Uiso 0.277(3) 1 calc R U P E 3
C60B C 0.562(3) 0.365(2) 0.844(2) 0.142(10) Uani 0.277(3) 1 d D U P E 3
H60G H 0.552727 0.369417 0.792720 0.214 Uiso 0.277(3) 1 calc R U P E 3
H60H H 0.509982 0.337879 0.873918 0.214 Uiso 0.277(3) 1 calc R U P E 3
H60I H 0.631644 0.316756 0.860572 0.214 Uiso 0.277(3) 1 calc R U P E 3

loop_
_atom_site_aniso_label
_atom_site_aniso_U_11
_atom_site_aniso_U_22
_atom_site_aniso_U_33
_atom_site_aniso_U_23
_atom_site_aniso_U_13
_atom_site_aniso_U_12
Yb1 0.0672(2) 0.0516(2) 0.0509(2) -0.00911(15) -0.01416(15) -0.01221(16)
N1 0.085(4) 0.053(3) 0.066(3) -0.027(3) -0.008(3) -0.021(3)
N2 0.112(5) 0.065(5) 0.126(5) -0.036(5) -0.020(5) -0.030(4)
C9 0.099(4) 0.055(3) 0.086(4) -0.029(3) -0.015(3) -0.020(3)
C10 0.107(5) 0.061(5) 0.106(6) -0.029(5) -0.019(5) -0.025(5)
C11 0.122(6) 0.076(5) 0.138(7) -0.033(6) -0.018(6) -0.029(5)
C12 0.130(7) 0.086(7) 0.151(8) -0.027(7) -0.017(7) -0.027(7)
C13 0.127(8) 0.082(7) 0.153(8) -0.032(6) -0.018(7) -0.029(7)
C14 0.127(7) 0.077(6) 0.146(7) -0.034(6) -0.012(6) -0.025(6)
C15 0.120(6) 0.072(5) 0.138(6) -0.032(5) -0.013(6) -0.028(5)
N3 0.058(3) 0.054(3) 0.068(4) -0.017(3) 0.005(3) -0.024(3)
C17 0.062(4) 0.065(4) 0.074(4) -0.020(4) 0.012(4) -0.021(4)
C18 0.068(4) 0.092(4) 0.085(5) -0.022(4) 0.008(4) -0.009(4)
C19 0.073(5) 0.095(5) 0.089(6) -0.024(5) 0.010(5) 0.006(5)
C20 0.078(6) 0.086(5) 0.089(6) -0.032(5) 0.010(5) 0.004(5)
C21 0.071(6) 0.076(5) 0.084(5) -0.033(4) 0.009(4) -0.008(4)
C22 0.064(4) 0.065(4) 0.076(4) -0.031(4) 0.015(4) -0.021(4)
C23 0.080(5) 0.116(6) 0.104(6) -0.017(6) -0.003(5) -0.007(5)
C24 0.096(8) 0.152(11) 0.146(10) -0.003(10) -0.008(9) -0.026(9)
C25 0.117(10) 0.151(12) 0.103(10) -0.007(10) -0.034(9) -0.008(10)
C26 0.068(5) 0.061(6) 0.080(5) -0.034(5) 0.012(5) -0.028(4)
C27 0.080(9) 0.079(11) 0.103(9) -0.028(8) 0.013(8) -0.027(8)
C28 0.080(9) 0.076(10) 0.095(8) -0.041(8) 0.003(7) -0.033(8)
N4 0.042(3) 0.057(4) 0.057(4) -0.010(3) 0.002(3) -0.011(3)
N6 0.046(3) 0.061(4) 0.047(4) -0.016(3) 0.001(3) -0.010(3)
C1 0.077(5) 0.055(5) 0.065(5) -0.017(4) -0.018(4) -0.018(4)
C2 0.069(4) 0.054(4) 0.058(4) -0.021(3) 0.003(3) -0.025(3)
C16 0.067(5) 0.051(4) 0.064(5) -0.012(4) -0.001(4) -0.024(4)
C29 0.043(4) 0.056(4) 0.055(4) -0.015(4) 0.007(3) -0.013(3)
C30 0.038(4) 0.061(5) 0.054(4) -0.020(4) 0.001(3) -0.006(3)
C31 0.043(4) 0.072(5) 0.048(4) -0.024(4) 0.000(3) -0.010(4)
C32 0.062(5) 0.103(7) 0.056(5) -0.029(5) -0.007(4) 0.000(5)
C33 0.072(6) 0.127(9) 0.065(6) -0.038(6) -0.022(5) 0.001(6)
C34 0.077(6) 0.126(9) 0.056(5) -0.046(6) -0.001(5) -0.020(6)
C35 0.057(5) 0.088(6) 0.081(6) -0.045(5) 0.008(5) -0.012(5)
C36 0.051(4) 0.068(5) 0.053(5) -0.022(4) 0.000(4) -0.014(4)
C37 0.044(4) 0.064(4) 0.077(5) -0.015(4) 0.002(3) -0.007(3)
N5 0.044(4) 0.073(5) 0.091(5) -0.017(4) 0.001(4) -0.010(4)
C38 0.045(5) 0.069(6) 0.087(6) -0.016(5) 0.004(5) -0.006(5)
C39 0.049(5) 0.090(6) 0.102(7) -0.006(6) -0.002(5) -0.014(5)
C40 0.051(5) 0.095(6) 0.106(7) -0.003(6) -0.005(6) -0.016(5)
C41 0.048(5) 0.095(6) 0.109(8) -0.008(7) 0.000(6) -0.009(5)
C42 0.056(5) 0.089(6) 0.109(7) -0.014(7) -0.004(6) -0.004(5)
C43 0.055(5) 0.083(6) 0.101(7) -0.018(6) -0.004(6) -0.003(5)
C44 0.044(4) 0.062(5) 0.052(5) -0.013(4) -0.005(3) -0.009(4)
C45 0.050(4) 0.046(4) 0.046(4) -0.016(3) -0.009(3) -0.006(3)
C46 0.057(5) 0.056(5) 0.061(5) -0.011(4) -0.008(4) -0.012(4)
C47 0.085(7) 0.058(5) 0.087(7) -0.038(5) -0.015(5) 0.003(5)
C48 0.068(6) 0.090(7) 0.073(6) -0.040(5) 0.005(5) 0.000(5)
C49 0.065(5) 0.094(7) 0.067(6) -0.028(5) 0.016(4) -0.025(5)
C50 0.052(4) 0.071(5) 0.052(4) -0.020(4) 0.001(4) -0.019(4)
C51 0.103(7) 0.052(5) 0.123(8) -0.014(5) 0.009(6) -0.029(5)
C52 0.125(13) 0.061(12) 0.156(15) -0.008(12) -0.011(12) -0.050(11)
C53 0.135(12) 0.049(12) 0.124(12) 0.000(10) 0.028(11) -0.028(13)
C54 0.063(5) 0.080(6) 0.091(7) -0.031(5) 0.007(5) -0.031(5)
C55 0.100(8) 0.104(8) 0.112(9) -0.014(7) 0.012(7) -0.059(7)
C56 0.115(9) 0.118(9) 0.130(10) -0.068(8) 0.005(7) -0.059(7)
Si1 0.072(3) 0.149(6) 0.134(5) -0.076(4) 0.004(4) -0.044(4)
C57 0.071(6) 0.144(7) 0.141(7) -0.071(6) 0.013(6) -0.056(6)
C58 0.105(14) 0.163(17) 0.107(15) -0.023(14) 0.002(13) -0.003(14)
C59 0.106(12) 0.172(15) 0.168(15) -0.078(13) 0.028(12) -0.030(13)
C60 0.100(13) 0.159(15) 0.159(15) -0.074(13) -0.007(12) -0.036(13)
C3 0.070(5) 0.061(5) 0.065(4) -0.022(4) 0.000(4) -0.025(5)
C4 0.072(6) 0.069(6) 0.072(5) -0.022(5) 0.006(5) -0.024(5)
C5 0.077(7) 0.077(6) 0.077(6) -0.017(5) 0.007(6) -0.019(6)
C6 0.077(7) 0.077(6) 0.074(6) -0.021(5) 0.009(5) -0.015(6)
C7 0.077(6) 0.068(6) 0.070(5) -0.027(5) 0.000(5) -0.018(5)
C8 0.073(5) 0.062(5) 0.066(4) -0.027(4) -0.002(4) -0.024(4)
Si1A 0.069(4) 0.139(6) 0.143(6) -0.071(5) 0.023(4) -0.059(4)
C57A 0.069(6) 0.141(7) 0.139(7) -0.071(6) 0.014(6) -0.057(6)
C58A 0.087(10) 0.152(12) 0.159(12) -0.068(11) 0.023(10) -0.049(10)
C59A 0.094(11) 0.134(11) 0.172(11) -0.055(10) 0.028(10) -0.049(10)
C60A 0.086(13) 0.132(15) 0.154(16) -0.062(13) 0.009(13) -0.069(12)
N2A 0.109(5) 0.063(4) 0.124(5) -0.038(4) -0.021(4) -0.031(4)
C9A 0.099(4) 0.055(3) 0.086(4) -0.029(3) -0.015(3) -0.020(3)
C10A 0.107(5) 0.060(4) 0.105(5) -0.028(4) -0.019(5) -0.027(4)
C11A 0.120(6) 0.075(5) 0.144(6) -0.032(5) -0.022(6) -0.030(5)
C12A 0.127(7) 0.087(6) 0.155(7) -0.028(6) -0.021(6) -0.030(5)
C13A 0.130(7) 0.078(6) 0.153(7) -0.031(5) -0.019(6) -0.030(6)
C14A 0.126(7) 0.070(5) 0.145(7) -0.034(6) -0.013(6) -0.025(6)
C15A 0.118(6) 0.067(5) 0.135(6) -0.033(5) -0.013(5) -0.026(5)
N5A 0.044(4) 0.073(5) 0.091(5) -0.018(4) 0.002(4) -0.009(4)
C38A 0.045(5) 0.069(6) 0.087(6) -0.016(5) 0.002(5) -0.007(4)
C39A 0.052(4) 0.087(6) 0.103(7) -0.008(6) -0.003(5) -0.013(5)
C40A 0.052(5) 0.098(6) 0.110(7) -0.010(6) -0.006(6) -0.015(5)
C41A 0.050(5) 0.094(6) 0.110(8) -0.009(7) -0.005(6) -0.008(5)
C42A 0.055(5) 0.089(6) 0.108(7) -0.010(6) -0.004(6) -0.002(5)
C43A 0.054(4) 0.079(6) 0.098(7) -0.017(6) -0.003(5) -0.007(5)
C3A 0.070(5) 0.061(5) 0.065(4) -0.022(4) 0.001(4) -0.024(5)
C4A 0.072(6) 0.066(6) 0.072(5) -0.021(5) 0.006(5) -0.023(5)
C5A 0.075(7) 0.078(6) 0.078(6) -0.015(5) 0.007(6) -0.019(6)
C6A 0.077(7) 0.078(6) 0.073(6) -0.020(5) 0.009(5) -0.015(6)
C7A 0.078(6) 0.070(6) 0.071(5) -0.024(5) 0.004(5) -0.017(5)
C8A 0.074(5) 0.062(5) 0.067(4) -0.027(4) -0.001(4) -0.023(5)
C17A 0.063(5) 0.069(5) 0.076(5) -0.022(4) 0.012(4) -0.019(4)
C18A 0.070(5) 0.091(5) 0.087(5) -0.022(5) 0.007(4) -0.010(4)
C19A 0.071(6) 0.089(5) 0.087(6) -0.027(5) 0.009(5) 0.000(5)
C20A 0.073(6) 0.085(6) 0.087(6) -0.030(5) 0.009(6) 0.001(5)
C21A 0.070(6) 0.074(6) 0.083(6) -0.032(5) 0.011(5) -0.008(5)
C22A 0.066(5) 0.066(5) 0.077(5) -0.031(4) 0.013(4) -0.020(4)
C23A 0.079(6) 0.113(7) 0.102(7) -0.018(6) 0.001(6) -0.009(6)
C24A 0.095(12) 0.148(13) 0.127(12) -0.008(12) -0.008(11) -0.021(12)
C25A 0.094(11) 0.137(13) 0.133(13) -0.005(12) -0.009(11) -0.011(12)
C26A 0.067(6) 0.064(7) 0.081(6) -0.035(6) 0.011(5) -0.028(5)
C27A 0.073(11) 0.070(13) 0.095(11) -0.028(10) 0.013(11) -0.023(11)
C28A 0.078(11) 0.063(12) 0.087(10) -0.044(11) 0.002(10) -0.032(10)
C52A 0.124(13) 0.052(12) 0.145(15) -0.005(11) -0.001(12) -0.051(11)
C53A 0.135(13) 0.063(14) 0.124(13) 0.001(11) 0.028(11) -0.032(14)
Si1B 0.089(6) 0.129(7) 0.155(7) -0.053(6) 0.037(5) -0.056(5)
C57B 0.075(6) 0.141(7) 0.145(8) -0.066(7) 0.020(6) -0.056(6)
C58B 0.088(11) 0.147(11) 0.163(12) -0.059(11) 0.028(11) -0.051(10)
C59B 0.099(14) 0.107(14) 0.158(15) -0.044(14) 0.024(14) -0.042(13)
C60B 0.111(15) 0.138(15) 0.176(16) -0.039(15) 0.034(14) -0.051(14)

loop_
_atom_type_symbol
_atom_type_description
_atom_type_scat_dispersion_real
_atom_type_scat_dispersion_imag
_atom_type_scat_source
C C 0.0033 0.0016 'International Tables Vol C Tables 4.2.6.8 and 6.1.1.4'
H H 0.0000 0.0000 'International Tables Vol C Tables 4.2.6.8 and 6.1.1.4'
N N 0.0061 0.0033 'International Tables Vol C Tables 4.2.6.8 and 6.1.1.4'
Si Si 0.0817 0.0704 'International Tables Vol C Tables 4.2.6.8 and 6.1.1.4'
Yb Yb -0.3850 5.5486 'International Tables Vol C Tables 4.2.6.8 and 6.1.1.4'

loop_
_geom_angle_atom_site_label_1
_geom_angle_atom_site_label_2
_geom_angle_atom_site_label_3
_geom_angle
_geom_angle_site_symmetry_1
_geom_angle_site_symmetry_3
_geom_angle_publ_flag
N3 Yb1 H24F 56.3 . . ?
N6 Yb1 N3 116.9(2) . . ?
N6 Yb1 C1 90.8(2) . . ?
N6 Yb1 C29 74.0(2) . . ?
N6 Yb1 H24F 168.5 . . ?
C1 Yb1 N3 72.5(2) . . ?
C1 Yb1 C29 148.5(3) . . ?
C1 Yb1 H24F 95.2 . . ?
C29 Yb1 N3 89.8(2) . . ?
C29 Yb1 H24F 96.0 . . ?
C57 Yb1 N3 137.7(5) . . ?
C57 Yb1 N6 105.2(5) . . ?
C57 Yb1 C1 104.0(6) . . ?
C57 Yb1 C29 106.5(6) . . ?
C57A Yb1 N3 131.6(11) . . ?
C57A Yb1 N6 109.4(11) . . ?
C57A Yb1 C1 94.3(6) . . ?
C57A Yb1 C29 116.5(7) . . ?
C57A Yb1 H24F 79.9 . . ?
C57B Yb1 N3 151.0(10) . . ?
C57B Yb1 N6 90.8(10) . . ?
C57B Yb1 C1 118.0(8) . . ?
C57B Yb1 C29 90.1(8) . . ?
C1 N1 C9 123.1(7) . . ?
C1 N1 C8 111.0(12) . . ?
C1 N1 C9A 123.1(7) . . ?
C1 N1 C8A 113.1(13) . . ?
C8 N1 C9 125.6(13) . . ?
C8A N1 C9A 123.8(13) . . ?
C11 N2 C10 111(2) . . ?
C15 N2 C10 114(3) . . ?
C15 N2 C11 109(2) . . ?
N1 C9 H9A 109.4 . . ?
N1 C9 H9B 109.4 . . ?
N1 C9 C10 111.3(12) . . ?
H9A C9 H9B 108.0 . . ?
C10 C9 H9A 109.4 . . ?
C10 C9 H9B 109.4 . . ?
N2 C10 C9 114.9(19) . . ?
N2 C10 H10A 108.5 . . ?
N2 C10 H10B 108.5 . . ?
C9 C10 H10A 108.5 . . ?
C9 C10 H10B 108.5 . . ?
H10A C10 H10B 107.5 . . ?
N2 C11 H11A 109.6 . . ?
N2 C11 H11B 109.6 . . ?
N2 C11 C12 110(2) . . ?
H11A C11 H11B 108.2 . . ?
C12 C11 H11A 109.6 . . ?
C12 C11 H11B 109.6 . . ?
C11 C12 H12A 111.4 . . ?
C11 C12 H12B 111.4 . . ?
C11 C12 C13 102(2) . . ?
H12A C12 H12B 109.2 . . ?
C13 C12 H12A 111.4 . . ?
C13 C12 H12B 111.4 . . ?
C12 C13 H13A 109.8 . . ?
C12 C13 H13B 109.8 . . ?
H13A C13 H13B 108.2 . . ?
C14 C13 C12 110(2) . . ?
C14 C13 H13A 109.8 . . ?
C14 C13 H13B 109.8 . . ?
C13 C14 H14A 109.6 . . ?
C13 C14 H14B 109.6 . . ?
C13 C14 C15 110(2) . . ?
H14A C14 H14B 108.1 . . ?
C15 C14 H14A 109.6 . . ?
C15 C14 H14B 109.6 . . ?
N2 C15 C14 116(2) . . ?
N2 C15 H15A 108.3 . . ?
N2 C15 H15B 108.3 . . ?
C14 C15 H15A 108.3 . . ?
C14 C15 H15B 108.3 . . ?
H15A C15 H15B 107.4 . . ?
C17 N3 Yb1 130.1(6) . . ?
C16 N3 Yb1 112.0(5) . . ?
C16 N3 C17 117.9(7) . . ?
C16 N3 C17A 119.1(13) . . ?
C17A N3 Yb1 128.6(12) . . ?
C18 C17 N3 117.7(11) . . ?
C18 C17 C22 121.6(10) . . ?
C22 C17 N3 120.7(10) . . ?
C17 C18 C19 118.4(12) . . ?
C17 C18 C23 120.7(12) . . ?
C19 C18 C23 121.0(12) . . ?
C18 C19 H19 120.2 . . ?
C20 C19 C18 119.5(12) . . ?
C20 C19 H19 120.2 . . ?
C19 C20 H20 119.4 . . ?
C21 C20 C19 121.2(13) . . ?
C21 C20 H20 119.4 . . ?
C20 C21 H21 118.8 . . ?
C20 C21 C22 122.4(13) . . ?
C22 C21 H21 118.8 . . ?
C17 C22 C21 116.9(11) . . ?
C17 C22 C26 120.7(10) . . ?
C21 C22 C26 122.2(11) . . ?
C18 C23 H23 111.2 . . ?
C18 C23 C24 105.2(13) . . ?
C24 C23 H23 111.2 . . ?
C25 C23 C18 107.9(15) . . ?
C25 C23 H23 111.2 . . ?
C25 C23 C24 109.8(14) . . ?
C23 C24 H24A 109.5 . . ?
C23 C24 H24B 109.5 . . ?
C23 C24 H24C 109.5 . . ?
H24A C24 H24B 109.5 . . ?
H24A C24 H24C 109.5 . . ?
H24B C24 H24C 109.5 . . ?
C23 C25 H25A 109.5 . . ?
C23 C25 H25B 109.5 . . ?
C23 C25 H25C 109.5 . . ?
H25A C25 H25B 109.5 . . ?
H25A C25 H25C 109.5 . . ?
H25B C25 H25C 109.5 . . ?
C22 C26 H26 107.3 . . ?
C22 C26 C27 110.2(11) . . ?
C22 C26 C28 113.2(10) . . ?
C27 C26 H26 107.3 . . ?
C27 C26 C28 111.2(12) . . ?
C28 C26 H26 107.3 . . ?
C26 C27 H27A 109.5 . . ?
C26 C27 H27B 109.5 . . ?
C26 C27 H27C 109.5 . . ?
H27A C27 H27B 109.5 . . ?
H27A C27 H27C 109.5 . . ?
H27B C27 H27C 109.5 . . ?
C26 C28 H28A 109.5 . . ?
C26 C28 H28B 109.5 . . ?
C26 C28 H28C 109.5 . . ?
H28A C28 H28B 109.5 . . ?
H28A C28 H28C 109.5 . . ?
H28B C28 H28C 109.5 . . ?
C29 N4 C36 111.7(6) . . ?
C29 N4 C37 124.1(6) . . ?
C36 N4 C37 124.2(6) . . ?
C44 N6 Yb1 111.8(4) . . ?
C44 N6 C45 118.5(6) . . ?
C45 N6 Yb1 129.7(4) . . ?
N1 C1 Yb1 144.7(6) . . ?
N1 C1 C2 105.0(7) . . ?
C2 C1 Yb1 110.2(5) . . ?
C1 C2 C3 110.8(12) . . ?
C1 C2 C3A 107.9(13) . . ?
C16 C2 C1 120.9(7) . . ?
C16 C2 C3 128.2(12) . . ?
C16 C2 C3A 131.0(13) . . ?
Yb1 C16 H16 163.3 . . ?
N3 C16 Yb1 45.6(4) . . ?
N3 C16 C2 124.3(7) . . ?
N3 C16 H16 117.9 . . ?
C2 C16 Yb1 78.8(4) . . ?
C2 C16 H16 117.9 . . ?
N4 C29 Yb1 147.0(5) . . ?
N4 C29 C30 105.1(6) . . ?
C30 C29 Yb1 107.9(5) . . ?
C29 C30 Yb1 47.0(4) . . ?
C29 C30 C31 110.0(6) . . ?
C31 C30 Yb1 156.9(5) . . ?
C44 C30 Yb1 75.0(4) . . ?
C44 C30 C29 121.9(7) . . ?
C44 C30 C31 128.1(6) . . ?
C32 C31 C30 135.4(7) . . ?
C32 C31 C36 118.9(7) . . ?
C36 C31 C30 105.6(6) . . ?
C31 C32 H32 120.4 . . ?
C33 C32 C31 119.3(8) . . ?
C33 C32 H32 120.4 . . ?
C32 C33 H33 119.6 . . ?
C32 C33 C34 120.8(8) . . ?
C34 C33 H33 119.6 . . ?
C33 C34 H34 119.2 . . ?
C35 C34 C33 121.5(8) . . ?
C35 C34 H34 119.2 . . ?
C34 C35 H35 121.3 . . ?
C34 C35 C36 117.4(8) . . ?
C36 C35 H35 121.3 . . ?
C31 C36 N4 107.6(6) . . ?
C35 C36 N4 130.3(7) . . ?
C35 C36 C31 122.0(7) . . ?
N4 C37 H37A 110.2 . . ?
N4 C37 H37B 110.2 . . ?
N4 C37 H37C 108.9 . . ?
N4 C37 H37D 108.9 . . ?
N4 C37 C38 107.7(9) . . ?
N4 C37 C38A 113.3(9) . . ?
H37A C37 H37B 108.5 . . ?
H37C C37 H37D 107.7 . . ?
C38 C37 H37A 110.2 . . ?
C38 C37 H37B 110.2 . . ?
C38A C37 H37C 108.9 . . ?
C38A C37 H37D 108.9 . . ?
C38 N5 C39 107.8(14) . . ?
C43 N5 C38 112.9(18) . . ?
C43 N5 C39 101.9(17) . . ?
C37 C38 H38A 108.7 . . ?
C37 C38 H38B 108.7 . . ?
N5 C38 C37 114.3(14) . . ?
N5 C38 H38A 108.7 . . ?
N5 C38 H38B 108.7 . . ?
H38A C38 H38B 107.6 . . ?
N5 C39 H39A 110.1 . . ?
N5 C39 H39B 110.1 . . ?
N5 C39 C40 108.2(14) . . ?
H39A C39 H39B 108.4 . . ?
C40 C39 H39A 110.1 . . ?
C40 C39 H39B 110.1 . . ?
C39 C40 H40A 108.9 . . ?
C39 C40 H40B 108.9 . . ?
H40A C40 H40B 107.7 . . ?
C41 C40 C39 113.3(17) . . ?
C41 C40 H40A 108.9 . . ?
C41 C40 H40B 108.9 . . ?
C40 C41 H41A 109.0 . . ?
C40 C41 H41B 109.0 . . ?
C40 C41 C42 113.1(15) . . ?
H41A C41 H41B 107.8 . . ?
C42 C41 H41A 109.0 . . ?
C42 C41 H41B 109.0 . . ?
C41 C42 H42A 109.0 . . ?
C41 C42 H42B 109.0 . . ?
C41 C42 C43 113.0(16) . . ?
H42A C42 H42B 107.8 . . ?
C43 C42 H42A 109.0 . . ?
C43 C42 H42B 109.0 . . ?
N5 C43 C42 109.6(15) . . ?
N5 C43 H43A 109.7 . . ?
N5 C43 H43B 109.7 . . ?
C42 C43 H43A 109.7 . . ?
C42 C43 H43B 109.7 . . ?
H43A C43 H43B 108.2 . . ?
Yb1 C44 H44 162.9 . . ?
N6 C44 Yb1 45.1(3) . . ?
N6 C44 C30 124.2(7) . . ?
N6 C44 H44 117.9 . . ?
C30 C44 Yb1 79.1(4) . . ?
C30 C44 H44 117.9 . . ?
C46 C45 N6 119.7(7) . . ?
C46 C45 C50 121.4(7) . . ?
C50 C45 N6 118.8(6) . . ?
C45 C46 C47 117.5(8) . . ?
C45 C46 C51 122.0(7) . . ?
C47 C46 C51 120.5(8) . . ?
C46 C47 H47 119.6 . . ?
C48 C47 C46 120.9(8) . . ?
C48 C47 H47 119.6 . . ?
C47 C48 H48 119.8 . . ?
C49 C48 C47 120.4(8) . . ?
C49 C48 H48 119.8 . . ?
C48 C49 H49 118.8 . . ?
C48 C49 C50 122.4(9) . . ?
C50 C49 H49 118.8 . . ?
C45 C50 C54 121.7(7) . . ?
C49 C50 C45 117.4(8) . . ?
C49 C50 C54 120.7(8) . . ?
C46 C51 H51A 108.0 . . ?
C46 C51 H51 108.1 . . ?
C46 C51 C52 116.5(16) . . ?
C46 C51 C53 108.4(19) . . ?
C46 C51 C52A 108.4(15) . . ?
C46 C51 C53A 114(2) . . ?
C52 C51 H51 108.1 . . ?
C53 C51 H51 108.1 . . ?
C53 C51 C52 107.4(14) . . ?
C52A C51 H51A 108.0 . . ?
C53A C51 H51A 108.0 . . ?
C53A C51 C52A 110.0(15) . . ?
C51 C52 H52A 109.5 . . ?
C51 C52 H52B 109.5 . . ?
C51 C52 H52C 109.5 . . ?
H52A C52 H52B 109.5 . . ?
H52A C52 H52C 109.5 . . ?
H52B C52 H52C 109.5 . . ?
C51 C53 H53A 109.5 . . ?
C51 C53 H53B 109.5 . . ?
C51 C53 H53C 109.5 . . ?
H53A C53 H53B 109.5 . . ?
H53A C53 H53C 109.5 . . ?
H53B C53 H53C 109.5 . . ?
C50 C54 H54 107.4 . . ?
C50 C54 C56 109.1(8) . . ?
C55 C54 C50 114.2(8) . . ?
C55 C54 H54 107.4 . . ?
C55 C54 C56 111.2(8) . . ?
C56 C54 H54 107.4 . . ?
C54 C55 H55A 109.5 . . ?
C54 C55 H55B 109.5 . . ?
C54 C55 H55C 109.5 . . ?
H55A C55 H55B 109.5 . . ?
H55A C55 H55C 109.5 . . ?
H55B C55 H55C 109.5 . . ?
C54 C56 H56A 109.5 . . ?
C54 C56 H56B 109.5 . . ?
C54 C56 H56C 109.5 . . ?
H56A C56 H56B 109.5 . . ?
H56A C56 H56C 109.5 . . ?
H56B C56 H56C 109.5 . . ?
C57 Si1 C58 109.0(7) . . ?
C57 Si1 C59 112.3(8) . . ?
C57 Si1 C60 112.0(8) . . ?
C59 Si1 C58 104.5(8) . . ?
C60 Si1 C58 109.5(8) . . ?
C60 Si1 C59 109.1(8) . . ?
Yb1 C57 H57A 106.6 . . ?
Yb1 C57 H57B 106.6 . . ?
Si1 C57 Yb1 122.9(9) . . ?
Si1 C57 H57A 106.6 . . ?
Si1 C57 H57B 106.6 . . ?
H57A C57 H57B 106.6 . . ?
Si1 C58 H58A 109.3 . . ?
Si1 C58 H58B 109.6 . . ?
Si1 C58 H58C 109.5 . . ?
H58A C58 H58B 109.5 . . ?
H58A C58 H58C 109.5 . . ?
H58B C58 H58C 109.5 . . ?
Si1 C59 H59A 109.5 . . ?
Si1 C59 H59B 109.5 . . ?
Si1 C59 H59C 109.5 . . ?
H59A C59 H59B 109.5 . . ?
H59A C59 H59C 109.5 . . ?
H59B C59 H59C 109.5 . . ?
Si1 C60 H60A 109.5 . . ?
Si1 C60 H60B 109.5 . . ?
Si1 C60 H60C 109.5 . . ?
H60A C60 H60B 109.5 . . ?
H60A C60 H60C 109.5 . . ?
H60B C60 H60C 109.5 . . ?
C4 C3 C2 134.7(18) . . ?
C8 C3 C2 104.6(17) . . ?
C8 C3 C4 120.8(12) . . ?
C3 C4 H4 120.4 . . ?
C5 C4 C3 119.2(14) . . ?
C5 C4 H4 120.4 . . ?
C4 C5 H5 120.2 . . ?
C4 C5 C6 119.5(15) . . ?
C6 C5 H5 120.2 . . ?
C5 C6 H6 119.3 . . ?
C7 C6 C5 121.4(15) . . ?
C7 C6 H6 119.3 . . ?
C6 C7 H7 120.0 . . ?
C6 C7 C8 119.9(14) . . ?
C8 C7 H7 120.0 . . ?
C3 C8 N1 108.5(17) . . ?
C3 C8 C7 119.1(12) . . ?
C7 C8 N1 132.4(18) . . ?
C57A Si1A C59A 117.6(16) . . ?
C57A Si1A C60A 114.1(13) . . ?
C58A Si1A C57A 108.9(15) . . ?
C58A Si1A C59A 102.5(16) . . ?
C58A Si1A C60A 108.0(15) . . ?
C60A Si1A C59A 104.9(16) . . ?
Yb1 C57A H57C 104.6 . . ?
Yb1 C57A H57D 104.6 . . ?
Si1A C57A Yb1 130.5(13) . . ?
Si1A C57A H57C 104.6 . . ?
Si1A C57A H57D 104.6 . . ?
H57C C57A H57D 105.7 . . ?
Si1A C58A H58D 109.5 . . ?
Si1A C58A H58E 109.5 . . ?
Si1A C58A H58F 109.5 . . ?
H58D C58A H58E 109.5 . . ?
H58D C58A H58F 109.5 . . ?
H58E C58A H58F 109.5 . . ?
Si1A C59A H59D 109.5 . . ?
Si1A C59A H59E 109.5 . . ?
Si1A C59A H59F 109.5 . . ?
H59D C59A H59E 109.5 . . ?
H59D C59A H59F 109.5 . . ?
H59E C59A H59F 109.5 . . ?
Si1A C60A H60D 109.5 . . ?
Si1A C60A H60E 109.5 . . ?
Si1A C60A H60F 109.5 . . ?
H60D C60A H60E 109.5 . . ?
H60D C60A H60F 109.5 . . ?
H60E C60A H60F 109.5 . . ?
C11A N2A C10A 110.2(14) . . ?
C15A N2A C10A 111.8(13) . . ?
C15A N2A C11A 112.2(14) . . ?
N1 C9A H9AA 109.6 . . ?
N1 C9A H9AB 109.6 . . ?
N1 C9A C10A 110.2(9) . . ?
H9AA C9A H9AB 108.1 . . ?
C10A C9A H9AA 109.6 . . ?
C10A C9A H9AB 109.6 . . ?
N2A C10A C9A 111.7(12) . . ?
N2A C10A H10C 109.3 . . ?
N2A C10A H10D 109.3 . . ?
C9A C10A H10C 109.3 . . ?
C9A C10A H10D 109.3 . . ?
H10C C10A H10D 107.9 . . ?
N2A C11A H11C 109.6 . . ?
N2A C11A H11D 109.6 . . ?
N2A C11A C12A 110.3(14) . . ?
H11C C11A H11D 108.1 . . ?
C12A C11A H11C 109.6 . . ?
C12A C11A H11D 109.6 . . ?
C11A C12A H12C 110.7 . . ?
C11A C12A H12D 110.7 . . ?
C11A C12A C13A 105.4(15) . . ?
H12C C12A H12D 108.8 . . ?
C13A C12A H12C 110.7 . . ?
C13A C12A H12D 110.7 . . ?
C12A C13A H13C 108.9 . . ?
C12A C13A H13D 108.9 . . ?
H13C C13A H13D 107.7 . . ?
C14A C13A C12A 113.3(15) . . ?
C14A C13A H13C 108.9 . . ?
C14A C13A H13D 108.9 . . ?
C13A C14A H14C 109.0 . . ?
C13A C14A H14D 109.0 . . ?
C13A C14A C15A 113.0(15) . . ?
H14C C14A H14D 107.8 . . ?
C15A C14A H14C 109.0 . . ?
C15A C14A H14D 109.0 . . ?
N2A C15A C14A 112.0(14) . . ?
N2A C15A H15C 109.2 . . ?
N2A C15A H15D 109.2 . . ?
C14A C15A H15C 109.2 . . ?
C14A C15A H15D 109.2 . . ?
H15C C15A H15D 107.9 . . ?
C38A N5A C39A 114.4(14) . . ?
C43A N5A C38A 114.5(15) . . ?
C43A N5A C39A 112.8(13) . . ?
C37 C38A H38C 109.3 . . ?
C37 C38A H38D 109.3 . . ?
N5A C38A C37 111.7(14) . . ?
N5A C38A H38C 109.3 . . ?
N5A C38A H38D 109.3 . . ?
H38C C38A H38D 107.9 . . ?
N5A C39A H39C 108.8 . . ?
N5A C39A H39D 108.8 . . ?
N5A C39A C40A 113.9(14) . . ?
H39C C39A H39D 107.7 . . ?
C40A C39A H39C 108.8 . . ?
C40A C39A H39D 108.8 . . ?
C39A C40A H40C 108.6 . . ?
C39A C40A H40D 108.6 . . ?
H40C C40A H40D 107.6 . . ?
C41A C40A C39A 114.5(16) . . ?
C41A C40A H40C 108.6 . . ?
C41A C40A H40D 108.6 . . ?
C40A C41A H41C 110.2 . . ?
C40A C41A H41D 110.2 . . ?
C40A C41A C42A 107.4(14) . . ?
H41C C41A H41D 108.5 . . ?
C42A C41A H41C 110.2 . . ?
C42A C41A H41D 110.2 . . ?
C41A C42A H42C 109.3 . . ?
C41A C42A H42D 109.3 . . ?
C41A C42A C43A 111.8(15) . . ?
H42C C42A H42D 107.9 . . ?
C43A C42A H42C 109.3 . . ?
C43A C42A H42D 109.3 . . ?
N5A C43A C42A 112.4(14) . . ?
N5A C43A H43C 109.1 . . ?
N5A C43A H43D 109.1 . . ?
C42A C43A H43C 109.1 . . ?
C42A C43A H43D 109.1 . . ?
H43C C43A H43D 107.9 . . ?
C4A C3A C2 134.0(18) . . ?
C8A C3A C2 107.4(18) . . ?
C8A C3A C4A 118.6(12) . . ?
C3A C4A H4A 121.7 . . ?
C5A C4A C3A 116.7(14) . . ?
C5A C4A H4A 121.7 . . ?
C4A C5A H5A 118.6 . . ?
C4A C5A C6A 122.9(15) . . ?
C6A C5A H5A 118.6 . . ?
C5A C6A H6A 119.6 . . ?
C7A C6A C5A 120.8(15) . . ?
C7A C6A H6A 119.6 . . ?
C6A C7A H7A 121.9 . . ?
C6A C7A C8A 116.2(14) . . ?
C8A C7A H7A 121.9 . . ?
N1 C8A C3A 106.4(18) . . ?
N1 C8A C7A 129.0(19) . . ?
C7A C8A C3A 124.6(13) . . ?
C18A C17A N3 121.0(17) . . ?
C18A C17A C22A 121.4(15) . . ?
C22A C17A N3 117.5(15) . . ?
C17A C18A C19A 115.7(17) . . ?
C17A C18A C23A 124.2(18) . . ?
C19A C18A C23A 120.1(18) . . ?
C18A C19A H19A 118.9 . . ?
C20A C19A C18A 122(2) . . ?
C20A C19A H19A 118.9 . . ?
C19A C20A H20A 119.8 . . ?
C21A C20A C19A 120(2) . . ?
C21A C20A H20A 119.8 . . ?
C20A C21A H21A 119.1 . . ?
C20A C21A C22A 122(2) . . ?
C22A C21A H21A 119.1 . . ?
C17A C22A C26A 122.7(17) . . ?
C21A C22A C17A 118.6(17) . . ?
C21A C22A C26A 118.7(18) . . ?
C18A C23A H23A 108.0 . . ?
C18A C23A C24A 113.8(19) . . ?
C24A C23A H23A 108.0 . . ?
C25A C23A C18A 113(2) . . ?
C25A C23A H23A 108.0 . . ?
C25A C23A C24A 106(2) . . ?
C23A C24A H24D 109.7 . . ?
C23A C24A H24E 109.8 . . ?
C23A C24A H24F 109.0 . . ?
H24D C24A H24E 109.5 . . ?
H24D C24A H24F 109.5 . . ?
H24E C24A H24F 109.5 . . ?
C23A C25A H25D 109.5 . . ?
C23A C25A H25E 109.5 . . ?
C23A C25A H25F 109.5 . . ?
H25D C25A H25E 109.5 . . ?
H25D C25A H25F 109.5 . . ?
H25E C25A H25F 109.5 . . ?
C22A C26A H26A 107.0 . . ?
C22A C26A C27A 111.6(18) . . ?
C22A C26A C28A 114.6(19) . . ?
C27A C26A H26A 107.0 . . ?
C27A C26A C28A 109(2) . . ?
C28A C26A H26A 107.0 . . ?
C26A C27A H27D 109.5 . . ?
C26A C27A H27E 109.5 . . ?
C26A C27A H27F 109.5 . . ?
H27D C27A H27E 109.5 . . ?
H27D C27A H27F 109.5 . . ?
H27E C27A H27F 109.5 . . ?
C26A C28A H28D 109.5 . . ?
C26A C28A H28E 109.5 . . ?
C26A C28A H28F 109.5 . . ?
H28D C28A H28E 109.5 . . ?
H28D C28A H28F 109.5 . . ?
H28E C28A H28F 109.5 . . ?
C51 C52A H52D 109.5 . . ?
C51 C52A H52E 109.5 . . ?
C51 C52A H52F 109.5 . . ?
H52D C52A H52E 109.5 . . ?
H52D C52A H52F 109.5 . . ?
H52E C52A H52F 109.5 . . ?
C51 C53A H53D 109.5 . . ?
C51 C53A H53E 109.5 . . ?
C51 C53A H53F 109.5 . . ?
H53D C53A H53E 109.5 . . ?
H53D C53A H53F 109.5 . . ?
H53E C53A H53F 109.5 . . ?
C57B Si1B C58B 110.0(16) . . ?
C57B Si1B C59B 114.6(14) . . ?
C58B Si1B C59B 99.1(15) . . ?
C60B Si1B C57B 118.2(15) . . ?
C60B Si1B C58B 108.4(15) . . ?
C60B Si1B C59B 104.6(15) . . ?
Yb1 C57B H57E 99.1 . . ?
Yb1 C57B H57F 99.1 . . ?
Si1B C57B Yb1 150.1(18) . . ?
Si1B C57B H57E 99.1 . . ?
Si1B C57B H57F 99.1 . . ?
H57E C57B H57F 104.0 . . ?
Si1B C58B H58G 109.7 . . ?
Si1B C58B H58H 108.9 . . ?
Si1B C58B H58I 109.8 . . ?
H58G C58B H58H 109.5 . . ?
H58G C58B H58I 109.5 . . ?
H58H C58B H58I 109.5 . . ?
Si1B C59B H59G 109.5 . . ?
Si1B C59B H59H 109.5 . . ?
Si1B C59B H59I 109.5 . . ?
H59G C59B H59H 109.5 . . ?
H59G C59B H59I 109.5 . . ?
H59H C59B H59I 109.5 . . ?
Si1B C60B H60G 109.5 . . ?
Si1B C60B H60H 109.5 . . ?
Si1B C60B H60I 109.5 . . ?
H60G C60B H60H 109.5 . . ?
H60G C60B H60I 109.5 . . ?
H60H C60B H60I 109.5 . . ?

loop_
_geom_bond_atom_site_label_1
_geom_bond_atom_site_label_2
_geom_bond_distance
_geom_bond_site_symmetry_2
_geom_bond_publ_flag
Yb1 N3 2.444(6) . ?
Yb1 N6 2.382(6) . ?
Yb1 C1 2.429(9) . ?
Yb1 C29 2.440(8) . ?
Yb1 C57 2.318(13) . ?
Yb1 C57A 2.337(16) . ?
Yb1 H24F 2.7296 . ?
Yb1 C57B 2.368(16) . ?
N1 C9 1.465(10) . ?
N1 C1 1.370(10) . ?
N1 C8 1.428(14) . ?
N1 C9A 1.465(10) . ?
N1 C8A 1.389(14) . ?
N2 C10 1.460(17) . ?
N2 C11 1.46(2) . ?
N2 C15 1.42(2) . ?
C9 H9A 0.9700 . ?
C9 H9B 0.9700 . ?
C9 C10 1.512(18) . ?
C10 H10A 0.9700 . ?
C10 H10B 0.9700 . ?
C11 H11A 0.9700 . ?
C11 H11B 0.9700 . ?
C11 C12 1.57(2) . ?
C12 H12A 0.9700 . ?
C12 H12B 0.9700 . ?
C12 C13 1.59(3) . ?
C13 H13A 0.9700 . ?
C13 H13B 0.9700 . ?
C13 C14 1.45(3) . ?
C14 H14A 0.9700 . ?
C14 H14B 0.9700 . ?
C14 C15 1.53(2) . ?
C15 H15A 0.9700 . ?
C15 H15B 0.9700 . ?
N3 C17 1.439(12) . ?
N3 C16 1.305(10) . ?
N3 C17A 1.457(16) . ?
C17 C18 1.398(14) . ?
C17 C22 1.403(13) . ?
C18 C19 1.416(16) . ?
C18 C23 1.539(18) . ?
C19 H19 0.9300 . ?
C19 C20 1.379(18) . ?
C20 H20 0.9300 . ?
C20 C21 1.337(16) . ?
C21 H21 0.9300 . ?
C21 C22 1.404(14) . ?
C22 C26 1.506(14) . ?
C23 H23 0.9800 . ?
C23 C24 1.69(2) . ?
C23 C25 1.47(2) . ?
C24 H24A 0.9600 . ?
C24 H24B 0.9600 . ?
C24 H24C 0.9600 . ?
C25 H25A 0.9600 . ?
C25 H25B 0.9600 . ?
C25 H25C 0.9600 . ?
C26 H26 0.9800 . ?
C26 C27 1.525(14) . ?
C26 C28 1.549(15) . ?
C27 H27A 0.9600 . ?
C27 H27B 0.9600 . ?
C27 H27C 0.9600 . ?
C28 H28A 0.9600 . ?
C28 H28B 0.9600 . ?
C28 H28C 0.9600 . ?
N4 C29 1.378(9) . ?
N4 C36 1.405(9) . ?
N4 C37 1.462(9) . ?
N6 C44 1.318(9) . ?
N6 C45 1.427(9) . ?
C1 C2 1.424(11) . ?
C2 C16 1.411(10) . ?
C2 C3 1.448(14) . ?
C2 C3A 1.446(15) . ?
C16 H16 0.9300 . ?
C29 C30 1.415(10) . ?
C30 C31 1.440(10) . ?
C30 C44 1.411(10) . ?
C31 C32 1.387(11) . ?
C31 C36 1.402(10) . ?
C32 H32 0.9300 . ?
C32 C33 1.369(12) . ?
C33 H33 0.9300 . ?
C33 C34 1.388(13) . ?
C34 H34 0.9300 . ?
C34 C35 1.372(12) . ?
C35 H35 0.9300 . ?
C35 C36 1.381(11) . ?
C37 H37A 0.9700 . ?
C37 H37B 0.9700 . ?
C37 H37C 0.9700 . ?
C37 H37D 0.9700 . ?
C37 C38 1.546(15) . ?
C37 C38A 1.557(15) . ?
N5 C38 1.444(14) . ?
N5 C39 1.498(17) . ?
N5 C43 1.432(18) . ?
C38 H38A 0.9700 . ?
C38 H38B 0.9700 . ?
C39 H39A 0.9700 . ?
C39 H39B 0.9700 . ?
C39 C40 1.507(18) . ?
C40 H40A 0.9700 . ?
C40 H40B 0.9700 . ?
C40 C41 1.402(19) . ?
C41 H41A 0.9700 . ?
C41 H41B 0.9700 . ?
C41 C42 1.478(19) . ?
C42 H42A 0.9700 . ?
C42 H42B 0.9700 . ?
C42 C43 1.552(19) . ?
C43 H43A 0.9700 . ?
C43 H43B 0.9700 . ?
C44 H44 0.9300 . ?
C45 C46 1.399(10) . ?
C45 C50 1.405(10) . ?
C46 C47 1.413(11) . ?
C46 C51 1.508(12) . ?
C47 H47 0.9300 . ?
C47 C48 1.359(13) . ?
C48 H48 0.9300 . ?
C48 C49 1.357(13) . ?
C49 H49 0.9300 . ?
C49 C50 1.379(11) . ?
C50 C54 1.518(12) . ?
C51 H51A 0.9800 . ?
C51 H51 0.9800 . ?
C51 C52 1.577(18) . ?
C51 C53 1.564(19) . ?
C51 C52A 1.580(19) . ?
C51 C53A 1.554(19) . ?
C52 H52A 0.9600 . ?
C52 H52B 0.9600 . ?
C52 H52C 0.9600 . ?
C53 H53A 0.9600 . ?
C53 H53B 0.9600 . ?
C53 H53C 0.9600 . ?
C54 H54 0.9800 . ?
C54 C55 1.511(13) . ?
C54 C56 1.529(13) . ?
C55 H55A 0.9600 . ?
C55 H55B 0.9600 . ?
C55 H55C 0.9600 . ?
C56 H56A 0.9600 . ?
C56 H56B 0.9600 . ?
C56 H56C 0.9600 . ?
Si1 C57 1.833(15) . ?
Si1 C58 1.884(14) . ?
Si1 C59 1.868(15) . ?
Si1 C60 1.849(15) . ?
C57 H57A 0.9700 . ?
C57 H57B 0.9700 . ?
C58 H58A 0.9599 . ?
C58 H58B 0.9601 . ?
C58 H58C 0.9599 . ?
C59 H59A 0.9600 . ?
C59 H59B 0.9600 . ?
C59 H59C 0.9600 . ?
C60 H60A 0.9600 . ?
C60 H60B 0.9600 . ?
C60 H60C 0.9600 . ?
C3 C4 1.405(15) . ?
C3 C8 1.400(14) . ?
C4 H4 0.9300 . ?
C4 C5 1.390(17) . ?
C5 H5 0.9300 . ?
C5 C6 1.405(18) . ?
C6 H6 0.9300 . ?
C6 C7 1.366(16) . ?
C7 H7 0.9300 . ?
C7 C8 1.405(15) . ?
Si1A C57A 1.863(16) . ?
Si1A C58A 1.861(16) . ?
Si1A C59A 1.868(16) . ?
Si1A C60A 1.867(16) . ?
C57A H57C 0.9700 . ?
C57A H57D 0.9700 . ?
C58A H58D 0.9600 . ?
C58A H58E 0.9600 . ?
C58A H58F 0.9600 . ?
C59A H59D 0.9600 . ?
C59A H59E 0.9600 . ?
C59A H59F 0.9600 . ?
C60A H60D 0.9600 . ?
C60A H60E 0.9600 . ?
C60A H60F 0.9600 . ?
N2A C10A 1.460(13) . ?
N2A C11A 1.455(19) . ?
N2A C15A 1.412(18) . ?
C9A H9AA 0.9700 . ?
C9A H9AB 0.9700 . ?
C9A C10A 1.505(15) . ?
C10A H10C 0.9700 . ?
C10A H10D 0.9700 . ?
C11A H11C 0.9700 . ?
C11A H11D 0.9700 . ?
C11A C12A 1.56(2) . ?
C12A H12C 0.9700 . ?
C12A H12D 0.9700 . ?
C12A C13A 1.58(2) . ?
C13A H13C 0.9700 . ?
C13A H13D 0.9700 . ?
C13A C14A 1.45(2) . ?
C14A H14C 0.9700 . ?
C14A H14D 0.9700 . ?
C14A C15A 1.531(18) . ?
C15A H15C 0.9700 . ?
C15A H15D 0.9700 . ?
N5A C38A 1.441(15) . ?
N5A C39A 1.461(15) . ?
N5A C43A 1.416(15) . ?
C38A H38C 0.9700 . ?
C38A H38D 0.9700 . ?
C39A H39C 0.9700 . ?
C39A H39D 0.9700 . ?
C39A C40A 1.501(17) . ?
C40A H40C 0.9700 . ?
C40A H40D 0.9700 . ?
C40A C41A 1.406(18) . ?
C41A H41C 0.9700 . ?
C41A H41D 0.9700 . ?
C41A C42A 1.487(18) . ?
C42A H42C 0.9700 . ?
C42A H42D 0.9700 . ?
C42A C43A 1.546(18) . ?
C43A H43C 0.9700 . ?
C43A H43D 0.9700 . ?
C3A C4A 1.400(15) . ?
C3A C8A 1.392(15) . ?
C4A H4A 0.9300 . ?
C4A C5A 1.392(17) . ?
C5A H5A 0.9300 . ?
C5A C6A 1.400(18) . ?
C6A H6A 0.9300 . ?
C6A C7A 1.360(17) . ?
C7A H7A 0.9300 . ?
C7A C8A 1.391(15) . ?
C17A C18A 1.410(17) . ?
C17A C22A 1.414(17) . ?
C18A C19A 1.44(2) . ?
C18A C23A 1.52(2) . ?
C19A H19A 0.9300 . ?
C19A C20A 1.38(2) . ?
C20A H20A 0.9300 . ?
C20A C21A 1.33(2) . ?
C21A H21A 0.9300 . ?
C21A C22A 1.405(18) . ?
C22A C26A 1.508(18) . ?
C23A H23A 0.9800 . ?
C23A C24A 1.70(3) . ?
C23A C25A 1.47(3) . ?
C24A H24D 0.9598 . ?
C24A H24E 0.9601 . ?
C24A H24F 0.9600 . ?
C25A H25D 0.9600 . ?
C25A H25E 0.9600 . ?
C25A H25F 0.9600 . ?
C26A H26A 0.9800 . ?
C26A C27A 1.523(18) . ?
C26A C28A 1.555(19) . ?
C27A H27D 0.9600 . ?
C27A H27E 0.9600 . ?
C27A H27F 0.9600 . ?
C28A H28D 0.9600 . ?
C28A H28E 0.9600 . ?
C28A H28F 0.9600 . ?
C52A H52D 0.9600 . ?
C52A H52E 0.9600 . ?
C52A H52F 0.9600 . ?
C53A H53D 0.9600 . ?
C53A H53E 0.9600 . ?
C53A H53F 0.9600 . ?
Si1B C57B 1.865(15) . ?
Si1B C58B 1.874(16) . ?
Si1B C59B 1.892(16) . ?
Si1B C60B 1.855(16) . ?
C57B H57E 0.9700 . ?
C57B H57F 0.9700 . ?
C58B H58G 0.9602 . ?
C58B H58H 0.9599 . ?
C58B H58I 0.9600 . ?
C59B H59G 0.9600 . ?
C59B H59H 0.9600 . ?
C59B H59I 0.9600 . ?
C60B H60G 0.9600 . ?
C60B H60H 0.9600 . ?
C60B H60I 0.9600 . ?

loop_
_geom_torsion_atom_site_label_1
_geom_torsion_atom_site_label_2
_geom_torsion_atom_site_label_3
_geom_torsion_atom_site_label_4
_geom_torsion
_geom_torsion_site_symmetry_1
_geom_torsion_site_symmetry_2
_geom_torsion_site_symmetry_3
_geom_torsion_site_symmetry_4
_geom_torsion_publ_flag
Yb1 N3 C17 C18 -93.5(9) . . . . ?
Yb1 N3 C17 C22 84.7(11) . . . . ?
Yb1 N3 C16 C2 2.6(10) . . . . ?
Yb1 N3 C17A C18A -96(2) . . . . ?
Yb1 N3 C17A C22A 82(2) . . . . ?
Yb1 N6 C44 C30 -2.8(9) . . . . ?
Yb1 N6 C45 C46 -94.3(7) . . . . ?
Yb1 N6 C45 C50 83.3(8) . . . . ?
Yb1 C1 C2 C16 -0.8(9) . . . . ?
Yb1 C1 C2 C3 -177.2(7) . . . . ?
Yb1 C1 C2 C3A 174.2(7) . . . . ?
Yb1 C29 C30 C31 -176.8(5) . . . . ?
Yb1 C29 C30 C44 3.7(9) . . . . ?
Yb1 C30 C31 C32 174.5(10) . . . . ?
Yb1 C30 C31 C36 -7.5(17) . . . . ?
Yb1 C30 C44 N6 2.0(7) . . . . ?
N1 C9 C10 N2 -171(2) . . . . ?
N1 C1 C2 C16 -179.5(7) . . . . ?
N1 C1 C2 C3 4.0(10) . . . . ?
N1 C1 C2 C3A -4.6(10) . . . . ?
N1 C9A C10A N2A -160.7(13) . . . . ?
N2 C11 C12 C13 -67(3) . . . . ?
C9 N1 C1 Yb1 4.2(14) . . . . ?
C9 N1 C1 C2 -177.7(7) . . . . ?
C9 N1 C8 C3 176.1(8) . . . . ?
C9 N1 C8 C7 -3.4(18) . . . . ?
C10 N2 C11 C12 -170(3) . . . . ?
C10 N2 C15 C14 -178(3) . . . . ?
C11 N2 C10 C9 124(4) . . . . ?
C11 N2 C15 C14 -54(4) . . . . ?
C11 C12 C13 C14 64(4) . . . . ?
C12 C13 C14 C15 -57(4) . . . . ?
C13 C14 C15 N2 52(4) . . . . ?
C15 N2 C10 C9 -112(4) . . . . ?
C15 N2 C11 C12 63(4) . . . . ?
N3 C17 C18 C19 179.5(11) . . . . ?
N3 C17 C18 C23 0.2(13) . . . . ?
N3 C17 C22 C21 -179.4(11) . . . . ?
N3 C17 C22 C26 4.2(16) . . . . ?
N3 C17A C18A C19A 178.8(16) . . . . ?
N3 C17A C18A C23A -2(3) . . . . ?
N3 C17A C22A C21A -178.8(19) . . . . ?
N3 C17A C22A C26A 2(3) . . . . ?
C17 N3 C16 Yb1 179.1(10) . . . . ?
C17 N3 C16 C2 -178.2(9) . . . . ?
C17 C18 C19 C20 -0.2(17) . . . . ?
C17 C18 C23 C24 136.2(13) . . . . ?
C17 C18 C23 C25 -106.7(14) . . . . ?
C17 C22 C26 C27 90.2(18) . . . . ?
C17 C22 C26 C28 -144.6(14) . . . . ?
C18 C17 C22 C21 -1.3(15) . . . . ?
C18 C17 C22 C26 -177.7(9) . . . . ?
C18 C19 C20 C21 -1(2) . . . . ?
C19 C18 C23 C24 -43.1(18) . . . . ?
C19 C18 C23 C25 74.1(17) . . . . ?
C19 C20 C21 C22 1(2) . . . . ?
C20 C21 C22 C17 0.1(19) . . . . ?
C20 C21 C22 C26 176.4(12) . . . . ?
C21 C22 C26 C27 -86.0(18) . . . . ?
C21 C22 C26 C28 39.2(17) . . . . ?
C22 C17 C18 C19 1.4(12) . . . . ?
C22 C17 C18 C23 -177.9(13) . . . . ?
C23 C18 C19 C20 179.1(13) . . . . ?
N4 C29 C30 Yb1 178.4(7) . . . . ?
N4 C29 C30 C31 1.6(8) . . . . ?
N4 C29 C30 C44 -177.9(7) . . . . ?
N4 C37 C38 N5 -170(2) . . . . ?
N4 C37 C38A N5A -154.2(15) . . . . ?
N6 C45 C46 C47 177.6(7) . . . . ?
N6 C45 C46 C51 -4.4(11) . . . . ?
N6 C45 C50 C49 -178.0(7) . . . . ?
N6 C45 C50 C54 6.2(10) . . . . ?
C1 N1 C9 C10 86(2) . . . . ?
C1 N1 C8 C3 2.5(11) . . . . ?
C1 N1 C8 C7 -177.0(13) . . . . ?
C1 N1 C9A C10A 93.5(13) . . . . ?
C1 N1 C8A C3A -2.1(11) . . . . ?
C1 N1 C8A C7A 176.3(13) . . . . ?
C1 C2 C16 Yb1 0.6(7) . . . . ?
C1 C2 C16 N3 -1.4(12) . . . . ?
C1 C2 C3 C4 176.5(14) . . . . ?
C1 C2 C3 C8 -2.5(10) . . . . ?
C1 C2 C3A C4A -174.1(14) . . . . ?
C1 C2 C3A C8A 3.5(11) . . . . ?
C2 C3 C4 C5 179.6(12) . . . . ?
C2 C3 C8 N1 0.1(10) . . . . ?
C2 C3 C8 C7 179.7(12) . . . . ?
C2 C3A C4A C5A -179.1(12) . . . . ?
C2 C3A C8A N1 -0.9(11) . . . . ?
C2 C3A C8A C7A -179.5(13) . . . . ?
C16 N3 C17 C18 87.6(9) . . . . ?
C16 N3 C17 C22 -94.3(11) . . . . ?
C16 N3 C17A C18A 90(2) . . . . ?
C16 N3 C17A C22A -92.3(19) . . . . ?
C16 C2 C3 C4 0.3(19) . . . . ?
C16 C2 C3 C8 -178.6(9) . . . . ?
C16 C2 C3A C4A 0(2) . . . . ?
C16 C2 C3A C8A 177.7(9) . . . . ?
C29 N4 C36 C31 0.2(9) . . . . ?
C29 N4 C36 C35 179.7(8) . . . . ?
C29 N4 C37 C38 98.7(16) . . . . ?
C29 N4 C37 C38A 108.2(14) . . . . ?
C29 C30 C31 C32 -179.5(10) . . . . ?
C29 C30 C31 C36 -1.5(9) . . . . ?
C29 C30 C44 Yb1 -2.8(7) . . . . ?
C29 C30 C44 N6 -0.8(12) . . . . ?
C30 C31 C32 C33 178.1(10) . . . . ?
C30 C31 C36 N4 0.8(8) . . . . ?
C30 C31 C36 C35 -178.8(8) . . . . ?
C31 C30 C44 Yb1 177.8(8) . . . . ?
C31 C30 C44 N6 179.8(8) . . . . ?
C31 C32 C33 C34 -0.6(16) . . . . ?
C32 C31 C36 N4 179.2(8) . . . . ?
C32 C31 C36 C35 -0.4(13) . . . . ?
C32 C33 C34 C35 1.0(17) . . . . ?
C33 C34 C35 C36 -1.0(15) . . . . ?
C34 C35 C36 N4 -178.7(9) . . . . ?
C34 C35 C36 C31 0.7(13) . . . . ?
C36 N4 C29 Yb1 176.1(7) . . . . ?
C36 N4 C29 C30 -1.1(8) . . . . ?
C36 N4 C37 C38 -78.7(16) . . . . ?
C36 N4 C37 C38A -69.2(15) . . . . ?
C36 C31 C32 C33 0.3(14) . . . . ?
C37 N4 C29 Yb1 -1.6(13) . . . . ?
C37 N4 C29 C30 -178.8(7) . . . . ?
C37 N4 C36 C31 177.9(7) . . . . ?
C37 N4 C36 C35 -2.6(13) . . . . ?
N5 C39 C40 C41 -62(3) . . . . ?
C38 N5 C39 C40 -170(2) . . . . ?
C38 N5 C43 C42 177.3(19) . . . . ?
C39 N5 C38 C37 -175(2) . . . . ?
C39 N5 C43 C42 -67(2) . . . . ?
C39 C40 C41 C42 45(3) . . . . ?
C40 C41 C42 C43 -41(3) . . . . ?
C41 C42 C43 N5 54(3) . . . . ?
C43 N5 C38 C37 -63(3) . . . . ?
C43 N5 C39 C40 71(2) . . . . ?
C44 N6 C45 C46 84.1(9) . . . . ?
C44 N6 C45 C50 -98.3(8) . . . . ?
C44 C30 C31 C32 -0.1(16) . . . . ?
C44 C30 C31 C36 177.9(8) . . . . ?
C45 N6 C44 Yb1 -178.7(8) . . . . ?
C45 N6 C44 C30 178.5(7) . . . . ?
C45 C46 C47 C48 0.5(12) . . . . ?
C45 C46 C51 C52 150(2) . . . . ?
C45 C46 C51 C53 -89.1(18) . . . . ?
C45 C46 C51 C52A 126.4(19) . . . . ?
C45 C46 C51 C53A -111(2) . . . . ?
C45 C50 C54 C55 -148.2(8) . . . . ?
C45 C50 C54 C56 86.7(9) . . . . ?
C46 C45 C50 C49 -0.5(11) . . . . ?
C46 C45 C50 C54 -176.3(7) . . . . ?
C46 C47 C48 C49 -0.7(14) . . . . ?
C47 C46 C51 C52 -32(2) . . . . ?
C47 C46 C51 C53 88.9(19) . . . . ?
C47 C46 C51 C52A -56(2) . . . . ?
C47 C46 C51 C53A 67(2) . . . . ?
C47 C48 C49 C50 0.3(15) . . . . ?
C48 C49 C50 C45 0.3(13) . . . . ?
C48 C49 C50 C54 176.2(9) . . . . ?
C49 C50 C54 C55 36.1(12) . . . . ?
C49 C50 C54 C56 -89.0(10) . . . . ?
C50 C45 C46 C47 0.1(11) . . . . ?
C50 C45 C46 C51 178.1(8) . . . . ?
C51 C46 C47 C48 -177.6(9) . . . . ?
C58 Si1 C57 Yb1 46.1(17) . . . . ?
C59 Si1 C57 Yb1 -69.2(16) . . . . ?
C60 Si1 C57 Yb1 167.5(14) . . . . ?
C3 C2 C16 Yb1 176.3(10) . . . . ?
C3 C2 C16 N3 174.4(10) . . . . ?
C3 C4 C5 C6 1(2) . . . . ?
C4 C3 C8 N1 -179.1(12) . . . . ?
C4 C3 C8 C7 0.5(15) . . . . ?
C4 C5 C6 C7 1(2) . . . . ?
C5 C6 C7 C8 -2(2) . . . . ?
C6 C7 C8 N1 -179.4(15) . . . . ?
C6 C7 C8 C3 1(2) . . . . ?
C8 N1 C9 C10 -87(2) . . . . ?
C8 N1 C1 Yb1 178.0(9) . . . . ?
C8 N1 C1 C2 -3.9(10) . . . . ?
C8 C3 C4 C5 -1.6(19) . . . . ?
C58A Si1A C57A Yb1 62(3) . . . . ?
C59A Si1A C57A Yb1 -53(3) . . . . ?
C60A Si1A C57A Yb1 -177(3) . . . . ?
N2A C11A C12A C13A -58(2) . . . . ?
C9A N1 C1 Yb1 4.2(14) . . . . ?
C9A N1 C1 C2 -177.7(7) . . . . ?
C9A N1 C8A C3A 179.9(8) . . . . ?
C9A N1 C8A C7A -1.7(18) . . . . ?
C10A N2A C11A C12A -170.6(16) . . . . ?
C10A N2A C15A C14A 177.8(15) . . . . ?
C11A N2A C10A C9A 158.5(18) . . . . ?
C11A N2A C15A C14A -58(2) . . . . ?
C11A C12A C13A C14A 53(2) . . . . ?
C12A C13A C14A C15A -50(3) . . . . ?
C13A C14A C15A N2A 51(2) . . . . ?
C15A N2A C10A C9A -76(2) . . . . ?
C15A N2A C11A C12A 64(2) . . . . ?
N5A C39A C40A C41A -52(3) . . . . ?
C38A N5A C39A C40A 179(2) . . . . ?
C38A N5A C43A C42A 179.3(18) . . . . ?
C39A N5A C38A C37 161(2) . . . . ?
C39A N5A C43A C42A -48(3) . . . . ?
C39A C40A C41A C42A 57(2) . . . . ?
C40A C41A C42A C43A -57(2) . . . . ?
C41A C42A C43A N5A 55(2) . . . . ?
C43A N5A C38A C37 -66(3) . . . . ?
C43A N5A C39A C40A 46(3) . . . . ?
C3A C2 C16 Yb1 -173.1(11) . . . . ?
C3A C2 C16 N3 -175.0(10) . . . . ?
C3A C4A C5A C6A -4(2) . . . . ?
C4A C3A C8A N1 177.1(12) . . . . ?
C4A C3A C8A C7A -1.4(16) . . . . ?
C4A C5A C6A C7A 2(2) . . . . ?
C5A C6A C7A C8A 1(2) . . . . ?
C6A C7A C8A N1 -178.9(15) . . . . ?
C6A C7A C8A C3A -1(2) . . . . ?
C8A N1 C1 Yb1 -173.8(10) . . . . ?
C8A N1 C1 C2 4.2(11) . . . . ?
C8A N1 C9A C10A -88.6(15) . . . . ?
C8A C3A C4A C5A 3.5(18) . . . . ?
C17A N3 C16 Yb1 174.8(13) . . . . ?
C17A N3 C16 C2 177.5(12) . . . . ?
C17A C18A C19A C20A -1.0(17) . . . . ?
C17A C18A C23A C24A 55(3) . . . . ?
C17A C18A C23A C25A 176(3) . . . . ?
C17A C22A C26A C27A 97(3) . . . . ?
C17A C22A C26A C28A -138(3) . . . . ?
C18A C17A C22A C21A -2(3) . . . . ?
C18A C17A C22A C26A 179.4(15) . . . . ?
C18A C19A C20A C21A 0(3) . . . . ?
C19A C18A C23A C24A -126(2) . . . . ?
C19A C18A C23A C25A -5(3) . . . . ?
C19A C20A C21A C22A 0(3) . . . . ?
C20A C21A C22A C17A 1(3) . . . . ?
C20A C21A C22A C26A 180(2) . . . . ?
C21A C22A C26A C27A -82(3) . . . . ?
C21A C22A C26A C28A 43(3) . . . . ?
C22A C17A C18A C19A 2(2) . . . . ?
C22A C17A C18A C23A -179.2(16) . . . . ?
C23A C18A C19A C20A 179.9(17) . . . . ?
C58B Si1B C57B Yb1 88(4) . . . . ?
C59B Si1B C57B Yb1 -22(5) . . . . ?
C60B Si1B C57B Yb1 -146(4) . . . . ?
